data_1557335
loop_
_publ_author_name
'Payne, Daniel T.'
'Webre, Whitney A.'
'Gobeze, Habtom B.'
'Seetharaman, Sairaman'
'Matsushita, Yoshitaka'
'Karr, Paul A.'
'Chahal, Mandeep K.'
'Labuta, Jan'
'Jevasuwan, Wipakorn'
'Fukata, Naoki'
'Fossey, John S.'
'Ariga, Katsuhiko'
'D'Souza, Francis'
'Hill, Jonathan P.'

_publ_section_title
;
 Nanomolecular singlet oxygen photosensitizers based on
 hemiquinonoid-resorcinarenes, the fuchsonarenes.
;
_journal_issue 10
_journal_name_full 'Chemical science'
_journal_page_first 2614
_journal_page_last 2620
_journal_paper_doi 10.1039/d0sc00651c
_journal_volume 11
_journal_year 2020
_chemical_formula_sum 'C116.82 H140.82 Cl8.45 O28'
_chemical_formula_weight 2292.53
_chemical_name_common rctt-3[Ox1]
_space_group_crystal_system triclinic
_space_group_IT_number 2
_space_group_name_Hall '-P 1'
_space_group_name_H-M_alt 'P -1'
_atom_sites_solution_hydrogens mixed
_audit_creation_method SHELXL-2018/1
_audit_update_record
;
2019-06-18 deposited with the CCDC.	2020-02-12 downloaded from the CCDC.
;
_cell_angle_alpha 72.867(2)
_cell_angle_beta 86.978(2)
_cell_angle_gamma 77.872(2)
_cell_formula_units_Z 2
_cell_length_a 14.4911(11)
_cell_length_b 17.0462(12)
_cell_length_c 27.359(2)
_cell_measurement_reflns_used 9874
_cell_measurement_temperature 113(2)
_cell_measurement_theta_max 31.09
_cell_measurement_theta_min 2.28
_cell_volume 6313.8(8)
_computing_cell_refinement 'CrystalClear (Rigaku, 1997--2002)'
_computing_data_collection 'CrystalClear (Rigaku, 1997--2002)'
_computing_data_reduction 'CrystalClear (Rigaku, 1997--2002)'
_computing_structure_refinement 'SHELXL-2018/1 (Sheldrick, 2018)'
_computing_structure_solution 'SHELXT (Sheldrick, 2014)'
_diffrn_ambient_temperature 113(2)
_diffrn_measured_fraction_theta_full 0.984
_diffrn_measured_fraction_theta_max 0.815
_diffrn_measurement_device
;
Rigaku AFC11 Saturn724+ (4x4 bin mode)
;
_diffrn_measurement_method dtprofit.ref
_diffrn_radiation_detector CCD
_diffrn_radiation_monochromator Confocal
_diffrn_radiation_source 'Rotating Anode'
_diffrn_radiation_type MoK\a
_diffrn_radiation_wavelength 0.71073
_diffrn_reflns_av_R_equivalents 0.0260
_diffrn_reflns_av_unetI/netI 0.0449
_diffrn_reflns_Laue_measured_fraction_full 0.984
_diffrn_reflns_Laue_measured_fraction_max 0.815
_diffrn_reflns_limit_h_max 21
_diffrn_reflns_limit_h_min -20
_diffrn_reflns_limit_k_max 24
_diffrn_reflns_limit_k_min -19
_diffrn_reflns_limit_l_max 37
_diffrn_reflns_limit_l_min -40
_diffrn_reflns_number 58121
_diffrn_reflns_point_group_measured_fraction_full 0.984
_diffrn_reflns_point_group_measured_fraction_max 0.815
_diffrn_reflns_theta_full 25.242
_diffrn_reflns_theta_max 31.572
_diffrn_reflns_theta_min 0.779
_exptl_absorpt_coefficient_mu 0.256
_exptl_absorpt_correction_T_max 0.9768
_exptl_absorpt_correction_T_min 0.9234
_exptl_absorpt_correction_type multi-scan
_exptl_absorpt_process_details
;
CrystalClear (Rigaku, 1997--2002)
;
_exptl_crystal_colour 'Pale yellow'
_exptl_crystal_density_diffrn 1.206
_exptl_crystal_description Polygon
_exptl_crystal_F_000 2419
_exptl_crystal_size_max 0.185
_exptl_crystal_size_mid 0.169
_exptl_crystal_size_min 0.143
_refine_diff_density_max 7.960
_refine_diff_density_min -1.772
_refine_diff_density_rms 0.281
_refine_ls_extinction_method none
_refine_ls_goodness_of_fit_ref 2.209
_refine_ls_hydrogen_treatment mixed
_refine_ls_matrix_type full
_refine_ls_number_parameters 1433
_refine_ls_number_reflns 34518
_refine_ls_number_restraints 0
_refine_ls_restrained_S_all 2.209
_refine_ls_R_factor_all 0.2175
_refine_ls_R_factor_gt 0.1822
_refine_ls_shift/su_max 0.000
_refine_ls_shift/su_mean 0.000
_refine_ls_structure_factor_coef Fsqd
_refine_ls_weighting_details 'w=1/[\s^2^(Fo^2^)+(0.2000P)^2^] where P=(Fo^2^+2Fc^2^)/3'
_refine_ls_weighting_scheme calc
_refine_ls_wR_factor_gt 0.5018
_refine_ls_wR_factor_ref 0.5335
_reflns_Friedel_coverage 0.000
_reflns_number_gt 23919
_reflns_number_total 34518
_reflns_threshold_expression 'I > 2\s(I)'
_cod_data_source_file d0sc00651c2.cif
_cod_data_source_block shelx_CCDC3
_cod_depositor_comments 'Adding full bibliography for 1557331--1557337.cif.'
_cod_database_code 1557335
_shelx_shelxl_version_number 2018/1
_shelx_space_group_comment
;
The symmetry employed for this shelxl refinement is uniquely defined
by the following loop, which should always be used as a source of
symmetry information in preference to the above space-group names.
They are only intended as comments.
;
_shelx_estimated_absorpt_t_min 0.954
_shelx_estimated_absorpt_t_max 0.964

loop_
_space_group_symop_operation_xyz
'x, y, z'
'-x, -y, -z'

loop_
_atom_site_label
_atom_site_type_symbol
_atom_site_fract_x
_atom_site_fract_y
_atom_site_fract_z
_atom_site_U_iso_or_equiv
_atom_site_adp_type
_atom_site_occupancy
_atom_site_site_symmetry_order
_atom_site_calc_flag
_atom_site_refinement_flags_posn
_atom_site_refinement_flags_adp
_atom_site_refinement_flags_occupancy
_atom_site_disorder_assembly
_atom_site_disorder_group
C3CL C 0.1885(15) 0.8497(11) 0.1441(14) 0.204(18) Uani 0.724(8) 1 d . . P . .
H3CL H 0.182512 0.900423 0.156200 0.245 Uiso 0.724(8) 1 calc R U P . .
Cl7 Cl 0.0551(3) 0.8411(2) 0.1215(3) 0.170(4) Uani 0.724(8) 1 d . . P . .
Cl8 Cl 0.2309(5) 0.8718(4) 0.0779(3) 0.139(2) Uiso 0.724(8) 1 d . . P . .
Cl9 Cl 0.2576(5) 0.7649(4) 0.1861(5) 0.213(5) Uani 0.724(8) 1 d . . P . .
C01 C -0.0395(6) 0.3424(5) 0.0987(4) 0.075(3) Uani 1 1 d . . . . .
H01A H -0.099113 0.375723 0.081959 0.113 Uiso 1 1 calc R U . . .
H01B H -0.052601 0.297769 0.128549 0.113 Uiso 1 1 calc R U . . .
H01C H -0.000429 0.317532 0.074586 0.113 Uiso 1 1 calc R U . . .
C02 C 0.0167(8) 0.4031(6) 0.1171(5) 0.085(3) Uani 1 1 d . . . . .
H02A H 0.060083 0.369362 0.145925 0.102 Uiso 1 1 calc R U . . .
H02B H -0.028805 0.445916 0.128648 0.102 Uiso 1 1 calc R U . . .
C03 C 0.0794(8) 0.4506(6) 0.0661(10) 0.194(11) Uani 1 1 d . . . . .
H03A H 0.039356 0.492434 0.038149 0.232 Uiso 1 1 calc R U . . .
H03B H 0.125958 0.410729 0.052629 0.232 Uiso 1 1 calc R U . . .
C04 C 0.1337(8) 0.4991(6) 0.1102(4) 0.084(3) Uani 1 1 d . . . . .
H04A H 0.085190 0.531743 0.127428 0.101 Uiso 1 1 calc R U . . .
H04B H 0.177949 0.456704 0.135923 0.101 Uiso 1 1 calc R U . . .
C05 C 0.1848(7) 0.5554(6) 0.0678(5) 0.084(3) Uani 1 1 d . . . . .
H05A H 0.165656 0.556493 0.033319 0.101 Uiso 1 1 calc R U . . .
H05B H 0.254237 0.537422 0.071544 0.101 Uiso 1 1 calc R U . . .
C06 C 0.1479(5) 0.6437(5) 0.0785(2) 0.0575(19) Uani 1 1 d . . . . .
H06A H 0.135771 0.688066 0.045924 0.086 Uiso 1 1 calc R U . . .
H06B H 0.195778 0.654948 0.098081 0.086 Uiso 1 1 calc R U . . .
H06C H 0.089343 0.642496 0.098135 0.086 Uiso 1 1 calc R U . . .
O1 O 0.4317(4) -0.5099(3) 0.82823(18) 0.0570(13) Uani 1 1 d . . . . .
O2 O 0.5166(2) -0.24210(19) 0.90633(12) 0.0231(6) Uani 1 1 d . . . . .
O3 O 0.6213(3) -0.1860(3) 0.84987(17) 0.0438(10) Uani 1 1 d . . . . .
O4 O 0.4724(2) -0.1577(2) 0.97684(11) 0.0242(6) Uani 1 1 d . . . . .
O5 O 0.3715(3) -0.2437(3) 1.00757(14) 0.0373(9) Uani 1 1 d . . . . .
O6 O 0.3207(2) -0.0283(2) 0.96394(11) 0.0235(6) Uani 1 1 d . . . . .
O7 O 0.4388(3) 0.0439(2) 0.94299(13) 0.0302(7) Uani 1 1 d . . . . .
O8 O 0.2980(3) 0.3434(2) 0.87036(13) 0.0286(7) Uani 1 1 d . . . . .
O9 O 0.0901(2) -0.08324(19) 0.89459(12) 0.0241(6) Uani 1 1 d . . . . .
O10 O 0.1719(3) -0.1917(2) 0.86855(15) 0.0348(8) Uani 1 1 d . . . . .
O11 O 0.4992(2) -0.0256(2) 0.78522(11) 0.0232(6) Uani 1 1 d . . . . .
O12 O 0.6482(3) -0.0356(3) 0.75505(15) 0.0381(9) Uani 1 1 d . . . . .
O13 O 0.4986(2) 0.08403(19) 0.68969(12) 0.0233(6) Uani 1 1 d . . . . .
O14 O 0.6047(3) 0.0486(3) 0.63214(14) 0.0354(8) Uani 1 1 d . . . . .
O15 O 0.4065(2) 0.06702(19) 0.61000(11) 0.0226(6) Uani 1 1 d . . . . .
O16 O 0.4879(3) -0.0230(2) 0.56911(13) 0.0331(8) Uani 1 1 d . . . . .
O17 O 0.1959(3) 0.0103(2) 0.53028(12) 0.0285(7) Uani 1 1 d . . . . .
O18 O 0.2520(3) 0.1277(3) 0.49349(15) 0.0417(9) Uani 1 1 d . . . . .
O19 O 0.0447(3) 0.1399(2) 0.51473(12) 0.0287(7) Uani 1 1 d . . . . .
O20 O -0.0633(4) 0.0596(4) 0.53842(16) 0.0601(14) Uani 1 1 d . . . . .
O21 O -0.0248(3) 0.2056(2) 0.59537(13) 0.0301(7) Uani 1 1 d . . . . .
O22 O 0.0633(4) 0.2905(2) 0.54336(15) 0.0451(10) Uani 1 1 d . . . . .
O23 O 0.1318(3) 0.4695(2) 0.66332(15) 0.0357(9) Uani 1 1 d . . . . .
H23O H 0.170(4) 0.473(4) 0.644(2) 0.022(15) Uiso 1 1 d . . . . .
O24 O -0.0282(3) 0.0058(3) 0.72167(14) 0.0396(9) Uani 1 1 d . . . . .
O25 O -0.1654(4) 0.0630(7) 0.7487(4) 0.121(4) Uani 1 1 d . . . . .
O26 O -0.0236(2) -0.1005(2) 0.81967(13) 0.0277(7) Uani 1 1 d . . . . .
O27 O -0.1222(4) -0.0402(3) 0.8708(2) 0.0594(13) Uani 1 1 d . . . . .
O28 O 0.2135(4) -0.3801(3) 0.64238(17) 0.0508(12) Uani 1 1 d . . . . .
H28 H 0.124(7) -0.327(7) 0.672(4) 0.09(3) Uiso 1 1 d . . . . .
C01P C 0.4368(3) -0.2160(3) 1.01451(16) 0.0254(9) Uani 1 1 d . . . . .
C01S C 0.4611(3) 0.0127(3) 0.69566(15) 0.0203(8) Uani 1 1 d . . . . .
C01T C 0.5914(3) -0.0193(3) 0.78583(18) 0.0282(9) Uani 1 1 d . . . . .
C01V C 0.2043(3) 0.0348(3) 0.87439(15) 0.0190(8) Uani 1 1 d . . . . .
H01V H 0.170190 0.019037 0.907462 0.023 Uiso 1 1 calc R U . . .
C01Y C 0.1388(3) -0.1654(3) 0.90210(19) 0.0288(10) Uani 1 1 d . . . . .
C02C C 0.3763(3) 0.2704(3) 0.78718(16) 0.0233(8) Uani 1 1 d . . . . .
C02E C 0.1737(3) 0.0401(3) 0.65775(15) 0.0204(8) Uani 1 1 d . . . . .
H02E H 0.203218 0.016094 0.690476 0.024 Uiso 1 1 calc R U . . .
C02F C 0.1921(4) -0.2584(3) 0.67391(17) 0.0305(10) Uani 1 1 d . . . . .
C02M C 0.2932(3) -0.0338(2) 0.87905(15) 0.0176(7) Uani 1 1 d . . . . .
C02O C 0.2719(3) -0.1454(3) 0.62897(16) 0.0225(8) Uani 1 1 d . . . . .
C02Q C 0.2899(3) 0.1538(3) 0.83397(16) 0.0201(8) Uani 1 1 d . . . . .
H02Q H 0.317060 0.124582 0.810339 0.024 Uiso 1 1 calc R U . . .
C02R C 0.2389(4) 0.0620(4) 0.49097(19) 0.0347(11) Uani 1 1 d . . . . .
C02U C 0.4123(3) 0.0036(3) 0.65617(14) 0.0194(8) Uani 1 1 d . . . . .
C02W C 0.2125(3) -0.1791(3) 0.66719(16) 0.0249(9) Uani 1 1 d . . . . .
H02W H 0.184806 -0.147476 0.689512 0.030 Uiso 1 1 calc R U . . .
C02Y C -0.1014(4) -0.0936(3) 0.8496(2) 0.0345(11) Uani 1 1 d . . . . .
C03P C 0.0860(3) 0.2284(3) 0.68725(15) 0.0228(9) Uani 1 1 d . . . . .
C03C C 0.3216(3) -0.0726(3) 0.84065(15) 0.0200(8) Uani 1 1 d . . . . .
H03 H 0.287867 -0.051889 0.809083 0.024 Uiso 1 1 calc R U . . .
C03E C 0.4013(3) -0.3153(3) 0.85695(18) 0.0265(9) Uani 1 1 d . . . . .
H03E H 0.378250 -0.290928 0.883411 0.032 Uiso 1 1 calc R U . . .
C03G C 0.1641(3) 0.0412(3) 0.57070(15) 0.0232(9) Uani 1 1 d . . . . .
C03J C 0.0212(3) 0.0189(3) 0.75976(16) 0.0234(9) Uani 1 1 d . . . . .
C03L C 0.1087(4) 0.3695(4) 0.9170(2) 0.0402(12) Uani 1 1 d . . . . .
H03F H 0.149873 0.403339 0.894675 0.060 Uiso 1 1 calc R U . . .
H03G H 0.080121 0.397424 0.942373 0.060 Uiso 1 1 calc R U . . .
H03H H 0.058878 0.363233 0.896445 0.060 Uiso 1 1 calc R U . . .
C03N C 0.2279(3) 0.1195(3) 0.87018(16) 0.0220(8) Uani 1 1 d . . . . .
C03O C 0.4227(3) -0.1299(3) 0.93097(15) 0.0196(8) Uani 1 1 d . . . . .
C03R C 0.0951(3) 0.1062(3) 0.65145(16) 0.0224(8) Uani 1 1 d . . . . .
C03U C 0.4245(3) -0.1142(2) 0.75254(15) 0.0191(8) Uani 1 1 d . . . . .
C03V C 0.2403(4) 0.3677(3) 0.59914(18) 0.0337(11) Uani 1 1 d . . . . .
C03W C 0.4307(3) -0.2616(3) 0.81035(16) 0.0234(8) Uani 1 1 d . . . . .
C04B C 0.3136(3) 0.2304(3) 0.83122(16) 0.0217(8) Uani 1 1 d . . . . .
C04E C 0.3778(3) 0.0240(3) 0.97106(18) 0.0256(9) Uani 1 1 d . . . . .
C04F C 0.4040(4) -0.3976(3) 0.86578(19) 0.0323(10) Uani 1 1 d . . . . .
C04I C 0.4698(4) 0.2797(3) 0.80690(19) 0.0301(10) Uani 1 1 d . . . . .
H04D H 0.508316 0.302707 0.777788 0.045 Uiso 1 1 calc R U . . .
H04E H 0.504081 0.224718 0.827119 0.045 Uiso 1 1 calc R U . . .
H04F H 0.456474 0.317753 0.828335 0.045 Uiso 1 1 calc R U . . .
C04L C 0.3466(3) -0.0619(3) 0.92357(15) 0.0196(8) Uani 1 1 d . . . . .
C04M C 0.1679(4) 0.2814(3) 0.9449(2) 0.0319(10) Uani 1 1 d . . . . .
C04S C 0.1861(5) 0.4409(3) 0.5570(2) 0.0411(13) Uani 1 1 d . . . . .
H04G H 0.229075 0.459107 0.529072 0.062 Uiso 1 1 calc R U . . .
H04H H 0.159794 0.487609 0.570988 0.062 Uiso 1 1 calc R U . . .
H04I H 0.134764 0.422982 0.544079 0.062 Uiso 1 1 calc R U . . .
C04T C 0.0707(3) 0.0839(3) 0.74700(16) 0.0200(8) Uani 1 1 d . . . . .
C04U C 0.4360(5) -0.4354(3) 0.8236(2) 0.0385(12) Uani 1 1 d . . . . .
C04W C 0.3972(3) -0.1401(3) 0.84684(14) 0.0188(8) Uani 1 1 d . . . . .
C04Z C 0.1323(4) -0.2955(3) 0.72087(19) 0.0348(11) Uani 1 1 d . . . . .
C05A C 0.4672(4) -0.3003(3) 0.77116(18) 0.0280(9) Uani 1 1 d . . . . .
H05C H 0.488631 -0.266291 0.740360 0.034 Uiso 1 1 calc R U . . .
C05C C 0.2759(3) 0.2700(3) 0.86841(17) 0.0247(9) Uani 1 1 d . . . . .
C05E C 0.4648(3) -0.0444(3) 0.74444(15) 0.0195(8) Uani 1 1 d . . . . .
C05F C 0.5722(4) 0.0948(3) 0.65683(19) 0.0329(11) Uani 1 1 d . . . . .
C05H C -0.0278(4) 0.1063(4) 0.50513(19) 0.0362(12) Uani 1 1 d . . . . .
C05I C 0.1197(4) 0.3886(3) 0.67075(17) 0.0275(9) Uani 1 1 d . . . . .
C05J C 0.1707(4) 0.3373(3) 0.64259(17) 0.0277(9) Uani 1 1 d . . . . .
C05K C 0.1420(4) -0.2092(4) 0.9588(2) 0.0384(12) Uani 1 1 d . . . . .
H05D H 0.126486 -0.264528 0.964857 0.058 Uiso 1 1 calc R U . . .
H05E H 0.096030 -0.175732 0.976132 0.058 Uiso 1 1 calc R U . . .
H05F H 0.205418 -0.215743 0.972147 0.058 Uiso 1 1 calc R U . . .
C05P C 0.0427(4) -0.3144(4) 0.7034(2) 0.0419(13) Uani 1 1 d . . . . .
H05G H -0.000716 -0.261581 0.687039 0.063 Uiso 1 1 calc R U . . .
H05H H 0.012119 -0.346684 0.733093 0.063 Uiso 1 1 calc R U . . .
H05I H 0.059368 -0.346910 0.678917 0.063 Uiso 1 1 calc R U . . .
C05Q C 0.6085(4) 0.0114(4) 0.8299(2) 0.0389(12) Uani 1 1 d . . . . .
H05J H 0.587124 0.072439 0.820636 0.058 Uiso 1 1 calc R U . . .
H05K H 0.676114 -0.003323 0.838138 0.058 Uiso 1 1 calc R U . . .
H05L H 0.573485 -0.014870 0.859717 0.058 Uiso 1 1 calc R U . . .
C05R C 0.0380(4) 0.2805(3) 0.71483(18) 0.0291(10) Uani 1 1 d . . . . .
H05R H -0.007577 0.260621 0.738952 0.035 Uiso 1 1 calc R U . . .
C05S C 0.5476(6) -0.3597(4) 0.6880(3) 0.0533(17) Uani 1 1 d . . . . .
H05M H 0.565102 -0.386120 0.660575 0.080 Uiso 1 1 calc R U . . .
H05N H 0.602335 -0.341656 0.697419 0.080 Uiso 1 1 calc R U . . .
H05O H 0.496068 -0.310953 0.676122 0.080 Uiso 1 1 calc R U . . .
C05T C 0.0968(5) -0.2330(4) 0.7513(2) 0.0448(14) Uani 1 1 d . . . . .
H05P H 0.051016 -0.185626 0.730516 0.067 Uiso 1 1 calc R U . . .
H05Q H 0.150174 -0.212658 0.760204 0.067 Uiso 1 1 calc R U . . .
H05S H 0.066529 -0.260769 0.782633 0.067 Uiso 1 1 calc R U . . .
C05Y C 0.0852(3) 0.1064(3) 0.56332(16) 0.0253(9) Uani 1 1 d . . . . .
C05Z C 0.4576(4) 0.1243(4) 0.52639(19) 0.0370(12) Uani 1 1 d . . . . .
H05T H 0.479385 0.109213 0.495208 0.055 Uiso 1 1 calc R U . . .
H05U H 0.500918 0.155211 0.535302 0.055 Uiso 1 1 calc R U . . .
H05V H 0.394141 0.159616 0.520582 0.055 Uiso 1 1 calc R U . . .
C06C C 0.3070(4) -0.1907(3) 0.59458(17) 0.0292(10) Uani 1 1 d . . . . .
H06D H 0.347254 -0.167850 0.568058 0.035 Uiso 1 1 calc R U . . .
C06D C 0.2131(3) 0.2364(3) 0.90592(17) 0.0262(9) Uani 1 1 d . . . . .
C06G C -0.0525(5) 0.1377(4) 0.4491(2) 0.0458(14) Uani 1 1 d . . . . .
H06E H -0.029014 0.189308 0.433568 0.069 Uiso 1 1 calc R U . . .
H06F H -0.121265 0.149365 0.444839 0.069 Uiso 1 1 calc R U . . .
H06G H -0.023488 0.095081 0.432480 0.069 Uiso 1 1 calc R U . . .
C06J C 0.5148(5) -0.4241(4) 0.7356(3) 0.0493(15) Uani 1 1 d . . . . .
C06K C 0.2661(5) 0.0224(4) 0.4491(2) 0.0424(13) Uani 1 1 d . . . . .
H06H H 0.219459 -0.010342 0.446444 0.064 Uiso 1 1 calc R U . . .
H06I H 0.328379 -0.014677 0.456708 0.064 Uiso 1 1 calc R U . . .
H06J H 0.268239 0.066104 0.416724 0.064 Uiso 1 1 calc R U . . .
C06N C 0.2435(4) 0.2916(4) 0.9789(2) 0.0377(12) Uani 1 1 d . . . . .
H06K H 0.283195 0.328351 0.957774 0.057 Uiso 1 1 calc R U . . .
H06L H 0.282822 0.236515 0.995310 0.057 Uiso 1 1 calc R U . . .
H06M H 0.212683 0.316258 1.005197 0.057 Uiso 1 1 calc R U . . .
C06P C 0.2304(4) -0.3015(3) 0.6382(2) 0.0346(11) Uani 1 1 d . . . . .
C06Q C 0.0856(3) -0.0298(3) 0.84480(16) 0.0205(8) Uani 1 1 d . . . . .
C06S C 0.0536(4) 0.3613(3) 0.70872(19) 0.0299(10) Uani 1 1 d . . . . .
C06U C 0.0672(5) 0.4423(4) 0.7701(2) 0.0401(12) Uani 1 1 d . . . . .
H06N H 0.112668 0.469383 0.746932 0.060 Uiso 1 1 calc R U . . .
H06O H 0.100932 0.392215 0.795418 0.060 Uiso 1 1 calc R U . . .
H06P H 0.031349 0.481416 0.787563 0.060 Uiso 1 1 calc R U . . .
C06W C 0.2099(3) 0.0085(3) 0.61807(15) 0.0218(8) Uani 1 1 d . . . . .
C07C C 0.1930(5) -0.3750(4) 0.7573(2) 0.0428(13) Uani 1 1 d . . . . .
H07C H 0.223391 -0.412959 0.737657 0.064 Uiso 1 1 calc R U . . .
H07D H 0.152542 -0.403489 0.783412 0.064 Uiso 1 1 calc R U . . .
H07E H 0.241446 -0.359011 0.773872 0.064 Uiso 1 1 calc R U . . .
C07D C 0.6079(6) 0.1696(5) 0.6587(3) 0.066(2) Uani 1 1 d . . . . .
H07F H 0.650975 0.184188 0.630129 0.099 Uiso 1 1 calc R U . . .
H07G H 0.641540 0.157035 0.691075 0.099 Uiso 1 1 calc R U . . .
H07H H 0.554604 0.216882 0.655956 0.099 Uiso 1 1 calc R U . . .
C07G C -0.0005(5) 0.4171(3) 0.7393(2) 0.0408(13) Uani 1 1 d . . . . .
C07H C 0.6006(4) -0.2446(3) 0.8817(2) 0.0340(11) Uani 1 1 d . . . . .
C07K C 0.3480(4) 0.0486(4) 1.0191(2) 0.0355(11) Uani 1 1 d . . . . .
H07I H 0.374741 0.096719 1.019403 0.053 Uiso 1 1 calc R U . . .
H07J H 0.370917 0.001343 1.049088 0.053 Uiso 1 1 calc R U . . .
H07K H 0.278969 0.063816 1.019933 0.053 Uiso 1 1 calc R U . . .
C07P C 0.4220(3) -0.1770(3) 0.80357(15) 0.0214(8) Uani 1 1 d . . . . .
C07Q C -0.1531(5) -0.1614(4) 0.8536(3) 0.0523(17) Uani 1 1 d . . . . .
H07L H -0.208661 -0.139443 0.830912 0.078 Uiso 1 1 calc R U . . .
H07M H -0.173332 -0.182317 0.888934 0.078 Uiso 1 1 calc R U . . .
H07N H -0.111735 -0.207234 0.843445 0.078 Uiso 1 1 calc R U . . .
C07T C 0.2789(6) -0.4763(5) 0.9052(3) 0.0595(19) Uani 1 1 d . . . . .
H07O H 0.228983 -0.426097 0.893505 0.089 Uiso 1 1 calc R U . . .
H07P H 0.259371 -0.513551 0.936871 0.089 Uiso 1 1 calc R U . . .
H07Q H 0.290313 -0.505556 0.878869 0.089 Uiso 1 1 calc R U . . .
C07U C 0.4553(4) 0.0468(3) 0.56900(17) 0.0286(10) Uani 1 1 d . . . . .
C07W C -0.0653(7) 0.3710(5) 0.7792(3) 0.064(2) Uani 1 1 d . . . . .
H07R H -0.107036 0.348805 0.762069 0.096 Uiso 1 1 calc R U . . .
H07S H -0.103331 0.410347 0.795899 0.096 Uiso 1 1 calc R U . . .
H07T H -0.026599 0.324757 0.804915 0.096 Uiso 1 1 calc R U . . .
C07X C 0.0999(5) 0.2342(4) 0.9808(2) 0.0429(13) Uani 1 1 d . . . . .
H07U H 0.044814 0.234918 0.961203 0.064 Uiso 1 1 calc R U . . .
H07V H 0.079340 0.261340 1.007576 0.064 Uiso 1 1 calc R U . . .
H07W H 0.132044 0.176008 0.996457 0.064 Uiso 1 1 calc R U . . .
C07Y C -0.0884(6) 0.3522(4) 0.5713(3) 0.0577(19) Uani 1 1 d . . . . .
H07X H -0.111540 0.386937 0.537151 0.086 Uiso 1 1 calc R U . . .
H07Y H -0.066285 0.386828 0.589285 0.086 Uiso 1 1 calc R U . . .
H07Z H -0.139566 0.327880 0.590639 0.086 Uiso 1 1 calc R U . . .
C08F C 0.4475(8) -0.5261(5) 0.9400(3) 0.083(3) Uani 1 1 d . . . . .
H08D H 0.458349 -0.565612 0.919530 0.125 Uiso 1 1 calc R U . . .
H08E H 0.428778 -0.554269 0.974615 0.125 Uiso 1 1 calc R U . . .
H08F H 0.505702 -0.506340 0.941801 0.125 Uiso 1 1 calc R U . . .
C08L C 0.6587(4) -0.3311(4) 0.8995(3) 0.0477(15) Uani 1 1 d . . . . .
H08G H 0.628077 -0.369861 0.889232 0.071 Uiso 1 1 calc R U . . .
H08H H 0.664933 -0.348163 0.936869 0.071 Uiso 1 1 calc R U . . .
H08I H 0.721493 -0.332065 0.884192 0.071 Uiso 1 1 calc R U . . .
C08Q C 0.3686(5) -0.4509(3) 0.9150(2) 0.0423(14) Uani 1 1 d . . . . .
C08T C 0.6040(7) -0.4940(5) 0.7579(4) 0.079(3) Uani 1 1 d . . . . .
H08J H 0.633911 -0.517064 0.730748 0.118 Uiso 1 1 calc R U . . .
H08K H 0.584712 -0.538804 0.785503 0.118 Uiso 1 1 calc R U . . .
H08L H 0.648961 -0.469639 0.771314 0.118 Uiso 1 1 calc R U . . .
C08Y C -0.1203(5) 0.0353(6) 0.7158(3) 0.062(2) Uani 1 1 d . . . . .
C014 C 0.0564(3) 0.1454(3) 0.69319(16) 0.0234(8) Uani 1 1 d . . . . .
H014 H -0.013476 0.160535 0.687536 0.028 Uiso 1 1 calc R U . . .
C026 C 0.4728(4) -0.3827(3) 0.7758(2) 0.0371(12) Uani 1 1 d . . . . .
C029 C 0.1285(3) 0.0899(3) 0.78400(16) 0.0206(8) Uani 1 1 d . . . . .
H029 H 0.162769 0.133793 0.775733 0.025 Uiso 1 1 calc R U . . .
C030 C 0.1899(3) 0.1617(3) 0.90538(17) 0.0234(8) Uani 1 1 d . . . . .
H030 H 0.146553 0.138675 0.929884 0.028 Uiso 1 1 calc R U . . .
C033 C 0.0530(3) 0.1384(3) 0.60279(17) 0.0260(9) Uani 1 1 d . . . . .
C034 C 0.1379(3) 0.0335(3) 0.83292(15) 0.0198(8) Uani 1 1 d . . . . .
C037 C 0.3642(3) -0.0612(3) 0.66426(15) 0.0197(8) Uani 1 1 d . . . . .
C038 C 0.2982(3) -0.0620(3) 0.62294(15) 0.0215(8) Uani 1 1 d . . . . .
H038 H 0.332584 -0.048039 0.589838 0.026 Uiso 1 1 calc R U . . .
C039 C -0.0075(5) 0.2824(3) 0.56643(19) 0.0374(12) Uani 1 1 d . . . . .
C040 C 0.3216(4) 0.3563(3) 0.75529(18) 0.0330(11) Uani 1 1 d . . . . .
H04J H 0.361166 0.380925 0.727185 0.050 Uiso 1 1 calc R U . . .
H04K H 0.304700 0.393569 0.777082 0.050 Uiso 1 1 calc R U . . .
H04L H 0.264024 0.349261 0.741281 0.050 Uiso 1 1 calc R U . . .
C042 C 0.1531(3) 0.2564(3) 0.65228(17) 0.0241(8) Uani 1 1 d . . . . .
H042 H 0.187960 0.219893 0.634418 0.029 Uiso 1 1 calc R U . . .
C046 C 0.2855(5) -0.2678(3) 0.5975(2) 0.0382(12) Uani 1 1 d . . . . .
C049 C 0.4475(3) -0.1689(3) 0.89330(16) 0.0201(8) Uani 1 1 d . . . . .
C051 C 0.3210(4) 0.3947(4) 0.6188(2) 0.0385(12) Uani 1 1 d . . . . .
H05W H 0.359673 0.418417 0.589945 0.058 Uiso 1 1 calc R U . . .
H05X H 0.360005 0.345919 0.642756 0.058 Uiso 1 1 calc R U . . .
H05Y H 0.295516 0.436999 0.636290 0.058 Uiso 1 1 calc R U . . .
C055 C 0.3759(7) -0.2602(5) 0.5142(2) 0.060(2) Uani 1 1 d . . . . .
H05Z H 0.392573 -0.288194 0.487435 0.090 Uiso 1 1 calc R U . . .
H010 H 0.433631 -0.255043 0.529045 0.090 Uiso 1 1 calc R U . . .
H011 H 0.337209 -0.204232 0.499295 0.090 Uiso 1 1 calc R U . . .
C057 C 0.4900(4) -0.2364(4) 1.06329(18) 0.0354(11) Uani 1 1 d . . . . .
H012 H 0.554088 -0.267116 1.059911 0.053 Uiso 1 1 calc R U . . .
H013 H 0.457766 -0.271014 1.091106 0.053 Uiso 1 1 calc R U . . .
H015 H 0.493207 -0.184313 1.070935 0.053 Uiso 1 1 calc R U . . .
C061 C 0.0268(3) -0.0366(3) 0.80901(17) 0.0230(8) Uani 1 1 d . . . . .
C065 C 0.3203(6) -0.3117(4) 0.5559(2) 0.0517(18) Uani 1 1 d . . . . .
C073 C 0.2321(7) -0.3200(6) 0.5283(3) 0.069(2) Uani 1 1 d . . . . .
H016 H 0.228617 -0.283775 0.492886 0.104 Uiso 1 1 calc R U . . .
H017 H 0.174622 -0.303092 0.546310 0.104 Uiso 1 1 calc R U . . .
H018 H 0.237960 -0.378396 0.528341 0.104 Uiso 1 1 calc R U . . .
C074 C 0.2853(5) 0.2984(4) 0.5747(2) 0.0412(13) Uani 1 1 d . . . . .
H019 H 0.238306 0.290037 0.553209 0.062 Uiso 1 1 calc R U . . .
H01D H 0.307582 0.246035 0.601588 0.062 Uiso 1 1 calc R U . . .
H01E H 0.338709 0.314961 0.553560 0.062 Uiso 1 1 calc R U . . .
C075 C 0.4030(4) 0.2171(3) 0.75024(18) 0.0314(10) Uani 1 1 d . . . . .
H01F H 0.345901 0.214928 0.733459 0.047 Uiso 1 1 calc R U . . .
H01G H 0.434164 0.160142 0.769316 0.047 Uiso 1 1 calc R U . . .
H01H H 0.446104 0.242080 0.724348 0.047 Uiso 1 1 calc R U . . .
C078 C 0.3736(3) -0.1212(3) 0.71194(15) 0.0204(8) Uani 1 1 d . . . . .
H078 H 0.344969 -0.168303 0.717301 0.024 Uiso 1 1 calc R U . . .
C080 C -0.0633(5) 0.4947(4) 0.7036(3) 0.0516(16) Uani 1 1 d . . . . .
H08M H -0.024098 0.525121 0.677638 0.077 Uiso 1 1 calc R U . . .
H08N H -0.095642 0.531383 0.723577 0.077 Uiso 1 1 calc R U . . .
H08O H -0.110086 0.477072 0.686867 0.077 Uiso 1 1 calc R U . . .
C084 C 0.3474(7) -0.4022(4) 0.9553(2) 0.059(2) Uani 1 1 d . . . . .
H08P H 0.402690 -0.380123 0.959552 0.089 Uiso 1 1 calc R U . . .
H08Q H 0.332627 -0.439941 0.988029 0.089 Uiso 1 1 calc R U . . .
H08R H 0.293306 -0.355590 0.943769 0.089 Uiso 1 1 calc R U . . .
C085 C 0.3885(7) -0.3973(5) 0.5800(3) 0.070(2) Uani 1 1 d . . . . .
H08S H 0.410585 -0.424324 0.553294 0.104 Uiso 1 1 calc R U . . .
H08T H 0.355012 -0.433643 0.606157 0.104 Uiso 1 1 calc R U . . .
H08U H 0.442709 -0.387607 0.595692 0.104 Uiso 1 1 calc R U . . .
C087 C 0.4412(7) -0.4609(5) 0.7154(3) 0.064(2) Uani 1 1 d . . . . .
H08V H 0.392886 -0.415048 0.695267 0.096 Uiso 1 1 calc R U . . .
H08W H 0.411448 -0.495743 0.744331 0.096 Uiso 1 1 calc R U . . .
H08X H 0.472448 -0.495134 0.693776 0.096 Uiso 1 1 calc R U . . .
C093 C -0.1543(7) 0.0282(8) 0.6664(3) 0.090(3) Uani 1 1 d . . . . .
H09D H -0.183127 0.084055 0.644633 0.135 Uiso 1 1 calc R U . . .
H09E H -0.201014 -0.007660 0.673770 0.135 Uiso 1 1 calc R U . . .
H09F H -0.100636 0.003547 0.648571 0.135 Uiso 1 1 calc R U . . .
Cl1 Cl 0.00798(18) 0.35946(17) 0.42488(8) 0.0828(7) Uani 1 1 d . . . . .
Cl2 Cl 0.1977(3) 0.3838(3) 0.43266(11) 0.1285(15) Uani 1 1 d . . . . .
Cl3 Cl 0.15810(18) 0.26662(17) 0.38350(8) 0.0780(7) Uani 1 1 d . . . . .
C1CL C 0.1296(7) 0.3119(6) 0.4328(3) 0.066(2) Uani 1 1 d . . . . .
H08Y H 0.138982 0.266727 0.466192 0.080 Uiso 1 1 calc R U . . .
Cl4 Cl 0.17031(16) 0.1771(2) 0.27628(11) 0.0928(8) Uani 1 1 d . . . . .
Cl5 Cl 0.35312(14) 0.17023(11) 0.31713(7) 0.0560(4) Uani 1 1 d . . . . .
Cl6 Cl 0.2625(2) 0.31531(15) 0.23654(9) 0.0882(8) Uani 1 1 d . . . . .
C2CL C 0.2799(6) 0.2064(5) 0.2618(3) 0.065(2) Uani 1 1 d . . . . .
H08Z H 0.311380 0.180086 0.235457 0.078 Uiso 1 1 calc R U . . .

loop_
_atom_site_aniso_label
_atom_site_aniso_U_11
_atom_site_aniso_U_22
_atom_site_aniso_U_33
_atom_site_aniso_U_23
_atom_site_aniso_U_13
_atom_site_aniso_U_12
C3CL 0.123(15) 0.078(11) 0.44(5) -0.13(2) 0.17(2) -0.047(11)
Cl7 0.074(2) 0.069(2) 0.373(10) -0.082(4) 0.129(4) -0.0361(19)
Cl9 0.111(4) 0.099(4) 0.406(15) -0.038(6) 0.046(6) -0.029(3)
C01 0.074(5) 0.066(5) 0.094(6) -0.062(5) -0.063(5) 0.040(4)
C02 0.084(7) 0.067(6) 0.112(8) -0.050(6) 0.020(6) -0.006(5)
C03 0.063(6) 0.033(4) 0.43(3) -0.017(10) 0.019(12) 0.029(4)
C04 0.090(7) 0.062(5) 0.075(6) 0.002(4) 0.004(5) 0.009(5)
C05 0.073(6) 0.069(5) 0.115(8) -0.029(5) 0.045(6) -0.032(5)
C06 0.046(3) 0.077(5) 0.033(3) 0.005(3) 0.000(3) -0.006(3)
O1 0.100(4) 0.0223(18) 0.048(2) -0.0142(18) 0.021(3) -0.012(2)
O2 0.0232(15) 0.0232(15) 0.0222(14) -0.0074(12) -0.0043(11) -0.0009(12)
O3 0.0282(18) 0.043(2) 0.053(2) -0.0038(19) 0.0050(17) -0.0064(16)
O4 0.0253(15) 0.0276(15) 0.0208(14) -0.0065(12) -0.0089(12) -0.0061(12)
O5 0.039(2) 0.045(2) 0.0275(16) 0.0008(15) -0.0049(15) -0.0235(17)
O6 0.0266(15) 0.0280(16) 0.0197(13) -0.0106(12) -0.0032(11) -0.0078(12)
O7 0.0333(18) 0.0295(17) 0.0348(17) -0.0152(14) -0.0046(14) -0.0117(14)
O8 0.0390(19) 0.0205(15) 0.0325(17) -0.0149(13) 0.0012(14) -0.0095(13)
O9 0.0262(15) 0.0223(14) 0.0222(14) -0.0024(12) -0.0014(12) -0.0071(12)
O10 0.0367(19) 0.0261(17) 0.040(2) -0.0074(15) 0.0020(16) -0.0052(14)
O11 0.0281(15) 0.0285(15) 0.0182(13) -0.0098(12) -0.0018(11) -0.0124(13)
O12 0.0303(18) 0.052(2) 0.0337(18) -0.0102(17) -0.0005(15) -0.0139(17)
O13 0.0287(16) 0.0233(15) 0.0246(14) -0.0117(12) 0.0034(12) -0.0142(12)
O14 0.0339(19) 0.050(2) 0.0297(17) -0.0174(17) 0.0049(14) -0.0179(17)
O15 0.0329(16) 0.0214(14) 0.0150(12) -0.0027(11) -0.0010(11) -0.0116(12)
O16 0.0388(19) 0.041(2) 0.0250(16) -0.0161(15) 0.0074(14) -0.0127(16)
O17 0.0385(18) 0.0304(17) 0.0191(14) -0.0092(13) -0.0043(13) -0.0087(14)
O18 0.051(2) 0.043(2) 0.0340(19) -0.0063(17) 0.0015(17) -0.0223(18)
O19 0.0379(18) 0.0302(16) 0.0186(14) -0.0042(12) -0.0108(13) -0.0099(14)
O20 0.066(3) 0.090(4) 0.031(2) 0.000(2) -0.0126(19) -0.052(3)
O21 0.0362(18) 0.0260(16) 0.0263(16) -0.0074(13) -0.0113(13) 0.0002(13)
O22 0.074(3) 0.0276(18) 0.0316(19) 0.0002(15) -0.013(2) -0.0147(19)
O23 0.057(3) 0.0219(17) 0.0301(18) -0.0051(14) 0.0014(18) -0.0148(16)
O24 0.048(2) 0.047(2) 0.0293(17) -0.0065(16) -0.0135(16) -0.0253(18)
O25 0.038(3) 0.208(10) 0.149(7) -0.120(8) -0.024(4) 0.006(4)
O26 0.0282(16) 0.0274(16) 0.0305(16) -0.0061(13) -0.0042(13) -0.0143(13)
O27 0.052(3) 0.058(3) 0.081(4) -0.034(3) 0.029(3) -0.027(2)
O28 0.088(3) 0.034(2) 0.046(2) -0.0183(18) 0.017(2) -0.039(2)
C01P 0.028(2) 0.028(2) 0.0196(18) -0.0067(16) -0.0055(16) -0.0024(17)
C01S 0.0240(19) 0.0212(18) 0.0203(18) -0.0087(15) 0.0034(15) -0.0116(15)
C01T 0.026(2) 0.031(2) 0.029(2) -0.0077(18) -0.0028(18) -0.0098(18)
C01V 0.0204(18) 0.0213(18) 0.0172(17) -0.0068(14) -0.0005(14) -0.0066(15)
C01Y 0.024(2) 0.023(2) 0.035(2) 0.0003(18) -0.0025(18) -0.0071(17)
C02C 0.032(2) 0.0207(19) 0.0195(18) -0.0063(15) -0.0018(16) -0.0091(17)
C02E 0.026(2) 0.0186(18) 0.0183(17) -0.0044(15) -0.0049(15) -0.0080(15)
C02F 0.042(3) 0.032(2) 0.022(2) -0.0057(18) -0.0001(18) -0.021(2)
C02M 0.0188(17) 0.0175(17) 0.0185(17) -0.0051(14) -0.0016(14) -0.0080(14)
C02O 0.030(2) 0.0208(19) 0.0182(17) -0.0027(15) -0.0039(15) -0.0112(16)
C02Q 0.0245(19) 0.0191(18) 0.0190(17) -0.0074(15) -0.0023(15) -0.0061(15)
C02R 0.037(3) 0.045(3) 0.024(2) -0.008(2) -0.0047(19) -0.014(2)
C02U 0.0236(19) 0.0209(18) 0.0134(16) -0.0031(14) 0.0019(14) -0.0069(15)
C02W 0.035(2) 0.027(2) 0.0169(17) -0.0064(16) -0.0013(16) -0.0156(18)
C02Y 0.026(2) 0.036(3) 0.042(3) -0.007(2) 0.004(2) -0.014(2)
C03P 0.033(2) 0.0176(18) 0.0177(17) -0.0011(15) -0.0079(16) -0.0071(16)
C03C 0.0226(19) 0.0212(18) 0.0169(17) -0.0031(15) -0.0025(14) -0.0089(15)
C03E 0.032(2) 0.022(2) 0.025(2) -0.0053(17) -0.0034(17) -0.0040(17)
C03G 0.033(2) 0.024(2) 0.0159(17) -0.0068(15) -0.0052(16) -0.0103(17)
C03J 0.027(2) 0.025(2) 0.0211(18) -0.0056(16) -0.0071(16) -0.0121(17)
C03L 0.045(3) 0.035(3) 0.039(3) -0.019(2) 0.003(2) 0.006(2)
C03N 0.026(2) 0.0182(18) 0.0233(19) -0.0070(15) -0.0035(16) -0.0047(15)
C03O 0.0225(19) 0.0213(18) 0.0166(16) -0.0042(14) -0.0038(14) -0.0085(15)
C03R 0.031(2) 0.0197(18) 0.0189(18) -0.0053(15) -0.0060(16) -0.0083(16)
C03U 0.026(2) 0.0168(17) 0.0166(16) -0.0080(14) -0.0023(14) -0.0044(15)
C03V 0.050(3) 0.033(2) 0.024(2) -0.0090(19) 0.007(2) -0.021(2)
C03W 0.028(2) 0.0210(19) 0.0210(18) -0.0072(16) -0.0019(16) -0.0030(16)
C04B 0.024(2) 0.0210(19) 0.0224(18) -0.0089(16) -0.0037(15) -0.0053(15)
C04E 0.029(2) 0.022(2) 0.029(2) -0.0127(17) -0.0099(17) -0.0029(17)
C04F 0.042(3) 0.025(2) 0.028(2) -0.0070(18) 0.001(2) -0.004(2)
C04I 0.032(2) 0.033(2) 0.029(2) -0.0107(19) -0.0002(18) -0.0114(19)
C04L 0.0232(19) 0.0210(18) 0.0167(16) -0.0055(14) -0.0020(14) -0.0088(15)
C04M 0.042(3) 0.027(2) 0.031(2) -0.0167(19) 0.004(2) -0.005(2)
C04S 0.068(4) 0.030(3) 0.027(2) -0.006(2) 0.004(2) -0.017(3)
C04T 0.0194(18) 0.0206(18) 0.0201(17) -0.0054(15) -0.0033(14) -0.0043(15)
C04U 0.055(3) 0.023(2) 0.036(3) -0.009(2) 0.007(2) -0.004(2)
C04W 0.0254(19) 0.0187(17) 0.0134(16) -0.0037(14) -0.0015(14) -0.0077(15)
C04Z 0.046(3) 0.037(3) 0.028(2) -0.008(2) 0.004(2) -0.025(2)
C05A 0.033(2) 0.024(2) 0.026(2) -0.0075(17) -0.0004(18) -0.0040(18)
C05C 0.034(2) 0.0191(19) 0.0232(19) -0.0075(16) -0.0055(17) -0.0058(17)
C05E 0.0213(18) 0.0239(19) 0.0167(17) -0.0094(15) -0.0010(14) -0.0064(15)
C05F 0.036(3) 0.035(3) 0.031(2) -0.007(2) 0.005(2) -0.019(2)
C05H 0.039(3) 0.045(3) 0.026(2) -0.009(2) -0.012(2) -0.012(2)
C05I 0.040(3) 0.021(2) 0.0215(19) -0.0020(16) -0.0056(18) -0.0109(18)
C05J 0.039(3) 0.025(2) 0.0202(19) -0.0036(16) -0.0024(17) -0.0115(19)
C05K 0.040(3) 0.034(3) 0.031(2) 0.005(2) -0.004(2) -0.006(2)
C05P 0.049(3) 0.045(3) 0.042(3) -0.015(2) 0.005(2) -0.029(3)
C05Q 0.042(3) 0.036(3) 0.044(3) -0.013(2) -0.017(2) -0.012(2)
C05R 0.038(3) 0.023(2) 0.025(2) -0.0030(17) -0.0018(18) -0.0078(18)
C05S 0.077(5) 0.048(4) 0.043(3) -0.025(3) 0.023(3) -0.017(3)
C05T 0.061(4) 0.049(3) 0.038(3) -0.023(3) 0.022(3) -0.033(3)
C05Y 0.033(2) 0.024(2) 0.0194(18) -0.0033(16) -0.0080(16) -0.0094(17)
C05Z 0.051(3) 0.041(3) 0.022(2) -0.004(2) 0.006(2) -0.025(2)
C06C 0.047(3) 0.026(2) 0.0208(19) -0.0105(17) 0.0053(19) -0.017(2)
C06D 0.030(2) 0.026(2) 0.025(2) -0.0144(18) -0.0015(17) -0.0018(17)
C06G 0.055(4) 0.058(4) 0.028(2) -0.009(2) -0.017(2) -0.019(3)
C06J 0.068(4) 0.033(3) 0.049(3) -0.021(3) 0.016(3) -0.007(3)
C06K 0.048(3) 0.056(4) 0.030(3) -0.023(3) 0.009(2) -0.013(3)
C06N 0.055(3) 0.034(3) 0.028(2) -0.017(2) 0.004(2) -0.009(2)
C06P 0.050(3) 0.025(2) 0.034(2) -0.0079(19) 0.003(2) -0.021(2)
C06Q 0.0211(18) 0.0188(18) 0.0212(18) -0.0036(15) -0.0002(15) -0.0064(15)
C06S 0.038(3) 0.021(2) 0.030(2) -0.0053(18) -0.0024(19) -0.0089(18)
C06U 0.062(4) 0.033(3) 0.030(2) -0.014(2) 0.006(2) -0.014(3)
C06W 0.026(2) 0.0230(19) 0.0174(17) -0.0022(15) -0.0044(15) -0.0114(16)
C07C 0.053(3) 0.045(3) 0.029(2) -0.001(2) 0.002(2) -0.021(3)
C07D 0.074(5) 0.062(4) 0.087(5) -0.039(4) 0.044(4) -0.054(4)
C07G 0.060(4) 0.030(3) 0.040(3) -0.017(2) 0.012(3) -0.016(2)
C07H 0.027(2) 0.033(2) 0.038(3) -0.005(2) -0.0020(19) -0.0049(19)
C07K 0.037(3) 0.039(3) 0.036(3) -0.024(2) -0.014(2) 0.000(2)
C07P 0.029(2) 0.0189(18) 0.0170(17) -0.0060(15) -0.0029(15) -0.0049(16)
C07Q 0.037(3) 0.050(3) 0.077(5) -0.015(3) 0.006(3) -0.030(3)
C07T 0.082(5) 0.046(4) 0.061(4) -0.018(3) 0.024(4) -0.038(4)
C07U 0.036(2) 0.036(3) 0.0180(18) -0.0074(18) 0.0023(17) -0.016(2)
C07W 0.099(6) 0.047(4) 0.063(4) -0.035(3) 0.048(4) -0.035(4)
C07X 0.056(4) 0.040(3) 0.039(3) -0.021(2) 0.019(3) -0.015(3)
C07Y 0.081(5) 0.033(3) 0.055(4) -0.017(3) -0.018(4) 0.010(3)
C08F 0.137(9) 0.034(3) 0.044(4) 0.013(3) 0.013(5) 0.021(4)
C08L 0.036(3) 0.039(3) 0.053(3) -0.001(3) 0.001(3) 0.006(2)
C08Q 0.071(4) 0.021(2) 0.033(3) -0.007(2) 0.010(3) -0.008(2)
C08T 0.096(7) 0.048(4) 0.080(6) -0.025(4) 0.030(5) 0.015(4)
C08Y 0.035(3) 0.090(6) 0.067(5) -0.026(4) -0.010(3) -0.019(4)
C014 0.031(2) 0.0202(19) 0.0196(18) -0.0051(15) -0.0062(16) -0.0058(16)
C026 0.052(3) 0.026(2) 0.033(2) -0.013(2) 0.006(2) -0.002(2)
C029 0.0233(19) 0.0181(18) 0.0211(18) -0.0037(15) -0.0025(15) -0.0080(15)
C030 0.026(2) 0.023(2) 0.0234(19) -0.0097(16) 0.0023(16) -0.0067(16)
C033 0.034(2) 0.022(2) 0.0221(19) -0.0043(16) -0.0073(17) -0.0076(17)
C034 0.0207(18) 0.0206(18) 0.0198(17) -0.0068(15) -0.0010(14) -0.0064(15)
C037 0.027(2) 0.0192(18) 0.0166(17) -0.0077(14) -0.0010(14) -0.0081(15)
C038 0.029(2) 0.0208(19) 0.0177(17) -0.0056(15) -0.0033(15) -0.0105(16)
C039 0.060(4) 0.026(2) 0.024(2) -0.0057(19) -0.017(2) -0.003(2)
C040 0.051(3) 0.024(2) 0.024(2) -0.0016(17) -0.008(2) -0.011(2)
C042 0.032(2) 0.0218(19) 0.0216(18) -0.0081(16) -0.0022(16) -0.0080(17)
C046 0.064(4) 0.032(3) 0.026(2) -0.013(2) 0.009(2) -0.022(3)
C049 0.0210(18) 0.0179(18) 0.0205(18) -0.0029(15) -0.0026(14) -0.0047(14)
C051 0.047(3) 0.044(3) 0.032(2) -0.014(2) 0.008(2) -0.023(3)
C055 0.111(6) 0.049(4) 0.036(3) -0.027(3) 0.036(4) -0.040(4)
C057 0.040(3) 0.043(3) 0.019(2) -0.0020(19) -0.0103(19) -0.007(2)
C061 0.024(2) 0.0204(19) 0.026(2) -0.0053(16) -0.0030(16) -0.0081(16)
C065 0.100(5) 0.040(3) 0.033(3) -0.024(2) 0.027(3) -0.040(3)
C073 0.109(7) 0.081(6) 0.046(4) -0.042(4) 0.022(4) -0.054(5)
C074 0.055(3) 0.036(3) 0.038(3) -0.012(2) 0.010(2) -0.020(3)
C075 0.043(3) 0.030(2) 0.026(2) -0.0122(19) 0.0052(19) -0.013(2)
C078 0.025(2) 0.0215(19) 0.0156(16) -0.0048(15) -0.0009(14) -0.0075(15)
C080 0.050(4) 0.044(3) 0.065(4) -0.028(3) 0.007(3) -0.004(3)
C084 0.111(6) 0.037(3) 0.029(3) -0.006(2) 0.021(3) -0.022(4)
C085 0.115(7) 0.042(4) 0.057(4) -0.025(3) 0.042(5) -0.026(4)
C087 0.104(6) 0.051(4) 0.055(4) -0.035(3) 0.031(4) -0.036(4)
C093 0.069(5) 0.154(10) 0.064(5) -0.032(6) -0.023(4) -0.054(6)
Cl1 0.0871(15) 0.0920(16) 0.0473(10) -0.0081(10) -0.0111(10) 0.0149(12)
Cl2 0.198(4) 0.155(3) 0.0600(14) -0.0218(17) -0.0137(18) -0.104(3)
Cl3 0.0867(15) 0.0970(16) 0.0461(9) -0.0255(10) -0.0172(10) 0.0014(12)
C1CL 0.085(6) 0.065(5) 0.044(4) -0.012(3) -0.007(4) -0.009(4)
Cl4 0.0538(12) 0.136(2) 0.1040(19) -0.0643(18) 0.0224(12) -0.0160(13)
Cl5 0.0641(10) 0.0505(9) 0.0484(9) -0.0122(7) 0.0095(7) -0.0060(8)
Cl6 0.125(2) 0.0628(13) 0.0619(12) -0.0171(10) -0.0188(13) 0.0165(13)
C2CL 0.061(5) 0.067(5) 0.068(5) -0.033(4) -0.004(4) 0.007(4)

loop_
_atom_type_symbol
_atom_type_description
_atom_type_scat_dispersion_real
_atom_type_scat_dispersion_imag
_atom_type_scat_source
C C 0.0033 0.0016 'International Tables Vol C Tables 4.2.6.8 and 6.1.1.4'
H H 0.0000 0.0000 'International Tables Vol C Tables 4.2.6.8 and 6.1.1.4'
Cl Cl 0.1484 0.1585 'International Tables Vol C Tables 4.2.6.8 and 6.1.1.4'
O O 0.0106 0.0060 'International Tables Vol C Tables 4.2.6.8 and 6.1.1.4'

loop_
_geom_angle_atom_site_label_1
_geom_angle_atom_site_label_2
_geom_angle_atom_site_label_3
_geom_angle
_geom_angle_site_symmetry_1
_geom_angle_site_symmetry_3
_geom_angle_publ_flag
Cl9 C3CL Cl8 113.9(9) . . ?
Cl9 C3CL Cl7 120.2(9) . . ?
Cl8 C3CL Cl7 91.8(17) . . ?
Cl9 C3CL H3CL 109.9 . . ?
Cl8 C3CL H3CL 109.9 . . ?
Cl7 C3CL H3CL 109.9 . . ?
C02 C01 H01A 109.5 . . ?
C02 C01 H01B 109.5 . . ?
H01A C01 H01B 109.5 . . ?
C02 C01 H01C 109.5 . . ?
H01A C01 H01C 109.5 . . ?
H01B C01 H01C 109.5 . . ?
C01 C02 C03 108.0(11) . . ?
C01 C02 H02A 110.1 . . ?
C03 C02 H02A 110.1 . . ?
C01 C02 H02B 110.1 . . ?
C03 C02 H02B 110.1 . . ?
H02A C02 H02B 108.4 . . ?
C02 C03 C04 88.9(13) . . ?
C02 C03 H03A 113.8 . . ?
C04 C03 H03A 113.8 . . ?
C02 C03 H03B 113.8 . . ?
C04 C03 H03B 113.8 . . ?
H03A C03 H03B 111.1 . . ?
C05 C04 C03 96.1(9) . . ?
C05 C04 H04A 112.5 . . ?
C03 C04 H04A 112.5 . . ?
C05 C04 H04B 112.5 . . ?
C03 C04 H04B 112.5 . . ?
H04A C04 H04B 110.1 . . ?
C04 C05 C06 100.4(7) . . ?
C04 C05 H05A 111.7 . . ?
C06 C05 H05A 111.7 . . ?
C04 C05 H05B 111.7 . . ?
C06 C05 H05B 111.7 . . ?
H05A C05 H05B 109.5 . . ?
C05 C06 H06A 109.5 . . ?
C05 C06 H06B 109.5 . . ?
H06A C06 H06B 109.5 . . ?
C05 C06 H06C 109.5 . . ?
H06A C06 H06C 109.5 . . ?
H06B C06 H06C 109.5 . . ?
C07H O2 C049 119.6(4) . . ?
C01P O4 C03O 114.5(3) . . ?
C04L O6 C04E 114.8(3) . . ?
C01Y O9 C06Q 117.1(4) . . ?
C01T O11 C05E 119.6(4) . . ?
C05F O13 C01S 117.4(4) . . ?
C07U O15 C02U 117.1(4) . . ?
C03G O17 C02R 116.3(4) . . ?
C05H O19 C05Y 116.4(4) . . ?
C039 O21 C033 115.2(4) . . ?
C05I O23 H23O 102(5) . . ?
C08Y O24 C03J 120.5(5) . . ?
C02Y O26 C061 117.4(4) . . ?
O5 C01P O4 122.6(4) . . ?
O5 C01P C057 127.0(4) . . ?
O4 C01P C057 110.3(4) . . ?
C02U C01S C05E 120.8(4) . . ?
C02U C01S O13 121.1(4) . . ?
C05E C01S O13 117.7(3) . . ?
O12 C01T O11 123.9(4) . . ?
O12 C01T C05Q 126.5(5) . . ?
O11 C01T C05Q 109.6(4) . . ?
C03N C01V C02M 111.8(3) . . ?
C03N C01V C034 116.0(3) . . ?
C02M C01V C034 110.4(3) . . ?
C03N C01V H01V 106.0 . . ?
C02M C01V H01V 106.0 . . ?
C034 C01V H01V 106.0 . . ?
O10 C01Y O9 123.2(4) . . ?
O10 C01Y C05K 128.9(5) . . ?
O9 C01Y C05K 107.9(5) . . ?
C075 C02C C040 106.4(4) . . ?
C075 C02C C04I 106.3(4) . . ?
C040 C02C C04I 110.1(4) . . ?
C075 C02C C04B 111.7(4) . . ?
C040 C02C C04B 109.8(4) . . ?
C04I C02C C04B 112.3(3) . . ?
C06W C02E C03R 122.4(4) . . ?
C06W C02E H02E 118.8 . . ?
C03R C02E H02E 118.8 . . ?
C02W C02F C06P 117.3(4) . . ?
C02W C02F C04Z 119.0(4) . . ?
C06P C02F C04Z 123.7(4) . . ?
C04L C02M C03C 117.6(4) . . ?
C04L C02M C01V 119.5(4) . . ?
C03C C02M C01V 122.8(3) . . ?
C02W C02O C06C 118.0(4) . . ?
C02W C02O C038 122.6(4) . . ?
C06C C02O C038 119.4(4) . . ?
C03N C02Q C04B 121.8(4) . . ?
C03N C02Q H02Q 119.1 . . ?
C04B C02Q H02Q 119.1 . . ?
O18 C02R O17 121.5(5) . . ?
O18 C02R C06K 127.9(5) . . ?
O17 C02R C06K 110.5(5) . . ?
C01S C02U C037 120.9(3) . . ?
C01S C02U O15 116.6(3) . . ?
C037 C02U O15 122.2(4) . . ?
C02O C02W C02F 122.0(4) . . ?
C02O C02W H02W 119.0 . . ?
C02F C02W H02W 119.0 . . ?
O27 C02Y O26 123.1(5) . . ?
O27 C02Y C07Q 125.3(5) . . ?
O26 C02Y C07Q 111.5(5) . . ?
C042 C03P C05R 119.1(4) . . ?
C042 C03P C014 122.3(4) . . ?
C05R C03P C014 118.4(4) . . ?
C04W C03C C02M 122.7(4) . . ?
C04W C03C H03 118.7 . . ?
C02M C03C H03 118.7 . . ?
C04F C03E C03W 124.7(5) . . ?
C04F C03E H03E 117.6 . . ?
C03W C03E H03E 117.6 . . ?
O17 C03G C05Y 118.8(4) . . ?
O17 C03G C06W 120.9(4) . . ?
C05Y C03G C06W 120.3(4) . . ?
O24 C03J C061 119.9(4) . . ?
O24 C03J C04T 119.0(4) . . ?
C061 C03J C04T 120.9(4) . . ?
C04M C03L H03F 109.5 . . ?
C04M C03L H03G 109.5 . . ?
H03F C03L H03G 109.5 . . ?
C04M C03L H03H 109.5 . . ?
H03F C03L H03H 109.5 . . ?
H03G C03L H03H 109.5 . . ?
C02Q C03N C030 118.9(4) . . ?
C02Q C03N C01V 122.0(4) . . ?
C030 C03N C01V 119.1(4) . . ?
C049 C03O O4 120.7(4) . . ?
C049 C03O C04L 120.4(4) . . ?
O4 C03O C04L 118.9(4) . . ?
C033 C03R C02E 116.7(4) . . ?
C033 C03R C014 119.4(4) . . ?
C02E C03R C014 123.9(4) . . ?
C05E C03U C078 118.4(4) . . ?
C05E C03U C07P 123.5(3) . . ?
C078 C03U C07P 117.7(4) . . ?
C051 C03V C04S 109.8(4) . . ?
C051 C03V C074 106.6(5) . . ?
C04S C03V C074 107.5(4) . . ?
C051 C03V C05J 111.8(4) . . ?
C04S C03V C05J 109.1(5) . . ?
C074 C03V C05J 112.0(4) . . ?
C07P C03W C03E 121.0(4) . . ?
C07P C03W C05A 122.2(4) . . ?
C03E C03W C05A 116.7(4) . . ?
C02Q C04B C05C 117.6(4) . . ?
C02Q C04B C02C 120.1(4) . . ?
C05C C04B C02C 122.2(4) . . ?
O7 C04E O6 123.3(4) . . ?
O7 C04E C07K 127.7(4) . . ?
O6 C04E C07K 109.0(4) . . ?
C03E C04F C04U 117.8(4) . . ?
C03E C04F C08Q 122.6(5) . . ?
C04U C04F C08Q 119.4(4) . . ?
C02C C04I H04D 109.5 . . ?
C02C C04I H04E 109.5 . . ?
H04D C04I H04E 109.5 . . ?
C02C C04I H04F 109.5 . . ?
H04D C04I H04F 109.5 . . ?
H04E C04I H04F 109.5 . . ?
C02M C04L O6 120.8(4) . . ?
C02M C04L C03O 120.9(4) . . ?
O6 C04L C03O 118.1(3) . . ?
C07X C04M C06D 112.7(4) . . ?
C07X C04M C06N 107.0(4) . . ?
C06D C04M C06N 111.1(4) . . ?
C07X C04M C03L 106.3(5) . . ?
C06D C04M C03L 110.4(4) . . ?
C06N C04M C03L 109.2(4) . . ?
C03V C04S H04G 109.5 . . ?
C03V C04S H04H 109.5 . . ?
H04G C04S H04H 109.5 . . ?
C03V C04S H04I 109.5 . . ?
H04G C04S H04I 109.5 . . ?
H04H C04S H04I 109.5 . . ?
C029 C04T C03J 118.2(4) . . ?
C029 C04T C014 124.0(4) . . ?
C03J C04T C014 117.8(4) . . ?
O1 C04U C04F 120.2(5) . . ?
O1 C04U C026 121.0(5) . . ?
C04F C04U C026 118.7(5) . . ?
C03C C04W C049 117.9(4) . . ?
C03C C04W C07P 118.5(3) . . ?
C049 C04W C07P 123.5(4) . . ?
C05T C04Z C05P 104.8(5) . . ?
C05T C04Z C07C 108.0(5) . . ?
C05P C04Z C07C 111.4(4) . . ?
C05T C04Z C02F 111.9(4) . . ?
C05P C04Z C02F 110.8(4) . . ?
C07C C04Z C02F 109.9(5) . . ?
C026 C05A C03W 123.6(4) . . ?
C026 C05A H05C 118.2 . . ?
C03W C05A H05C 118.2 . . ?
O8 C05C C04B 122.1(4) . . ?
O8 C05C C06D 116.0(4) . . ?
C04B C05C C06D 121.8(4) . . ?
C03U C05E O11 120.8(3) . . ?
C03U C05E C01S 119.6(4) . . ?
O11 C05E C01S 119.3(4) . . ?
O14 C05F O13 124.3(4) . . ?
O14 C05F C07D 125.8(5) . . ?
O13 C05F C07D 109.8(5) . . ?
O20 C05H O19 121.7(4) . . ?
O20 C05H C06G 128.2(5) . . ?
O19 C05H C06G 110.0(5) . . ?
O23 C05I C05J 121.5(4) . . ?
O23 C05I C06S 115.6(5) . . ?
C05J C05I C06S 122.8(4) . . ?
C042 C05J C05I 117.6(4) . . ?
C042 C05J C03V 118.9(4) . . ?
C05I C05J C03V 123.4(4) . . ?
C01Y C05K H05D 109.5 . . ?
C01Y C05K H05E 109.5 . . ?
H05D C05K H05E 109.5 . . ?
C01Y C05K H05F 109.5 . . ?
H05D C05K H05F 109.5 . . ?
H05E C05K H05F 109.5 . . ?
C04Z C05P H28 66(4) . . ?
C04Z C05P H05G 109.5 . . ?
H28 C05P H05G 110.5 . . ?
C04Z C05P H05H 109.5 . . ?
H28 C05P H05H 138.8 . . ?
H05G C05P H05H 109.5 . . ?
C04Z C05P H05I 109.5 . . ?
H28 C05P H05I 46.5 . . ?
H05G C05P H05I 109.5 . . ?
H05H C05P H05I 109.5 . . ?
C01T C05Q H05J 109.5 . . ?
C01T C05Q H05K 109.5 . . ?
H05J C05Q H05K 109.5 . . ?
C01T C05Q H05L 109.5 . . ?
H05J C05Q H05L 109.5 . . ?
H05K C05Q H05L 109.5 . . ?
C03P C05R C06S 123.0(5) . . ?
C03P C05R H05R 118.5 . . ?
C06S C05R H05R 118.5 . . ?
C06J C05S H05M 109.5 . . ?
C06J C05S H05N 109.5 . . ?
H05M C05S H05N 109.5 . . ?
C06J C05S H05O 109.5 . . ?
H05M C05S H05O 109.5 . . ?
H05N C05S H05O 109.5 . . ?
C04Z C05T H05P 109.5 . . ?
C04Z C05T H05Q 109.5 . . ?
H05P C05T H05Q 109.5 . . ?
C04Z C05T H05S 109.5 . . ?
H05P C05T H05S 109.5 . . ?
H05Q C05T H05S 109.5 . . ?
C033 C05Y O19 122.0(4) . . ?
C033 C05Y C03G 119.6(4) . . ?
O19 C05Y C03G 118.3(4) . . ?
C07U C05Z H05T 109.5 . . ?
C07U C05Z H05U 109.5 . . ?
H05T C05Z H05U 109.5 . . ?
C07U C05Z H05V 109.5 . . ?
H05T C05Z H05V 109.5 . . ?
H05U C05Z H05V 109.5 . . ?
C046 C06C C02O 122.8(4) . . ?
C046 C06C H06D 118.6 . . ?
C02O C06C H06D 118.6 . . ?
C030 C06D C05C 117.6(4) . . ?
C030 C06D C04M 120.3(4) . . ?
C05C C06D C04M 122.1(4) . . ?
C05H C06G H06E 109.5 . . ?
C05H C06G H06F 109.5 . . ?
H06E C06G H06F 109.5 . . ?
C05H C06G H06G 109.5 . . ?
H06E C06G H06G 109.5 . . ?
H06F C06G H06G 109.5 . . ?
C026 C06J C087 111.1(6) . . ?
C026 C06J C05S 111.4(5) . . ?
C087 C06J C05S 106.0(6) . . ?
C026 C06J C08T 110.1(6) . . ?
C087 C06J C08T 110.8(6) . . ?
C05S C06J C08T 107.3(6) . . ?
C02R C06K H06H 109.5 . . ?
C02R C06K H06I 109.5 . . ?
H06H C06K H06I 109.5 . . ?
C02R C06K H06J 109.5 . . ?
H06H C06K H06J 109.5 . . ?
H06I C06K H06J 109.5 . . ?
C04M C06N H06K 109.5 . . ?
C04M C06N H06L 109.5 . . ?
H06K C06N H06L 109.5 . . ?
C04M C06N H06M 109.5 . . ?
H06K C06N H06M 109.5 . . ?
H06L C06N H06M 109.5 . . ?
O28 C06P C046 116.9(5) . . ?
O28 C06P C02F 120.7(4) . . ?
C046 C06P C02F 122.4(4) . . ?
C061 C06Q O9 120.3(4) . . ?
C061 C06Q C034 120.9(4) . . ?
O9 C06Q C034 118.6(4) . . ?
C05R C06S C05I 115.8(5) . . ?
C05R C06S C07G 121.8(5) . . ?
C05I C06S C07G 122.4(4) . . ?
C07G C06U H06N 109.5 . . ?
C07G C06U H06O 109.5 . . ?
H06N C06U H06O 109.5 . . ?
C07G C06U H06P 109.5 . . ?
H06N C06U H06P 109.5 . . ?
H06O C06U H06P 109.5 . . ?
C02E C06W C03G 118.7(4) . . ?
C02E C06W C038 123.9(4) . . ?
C03G C06W C038 117.3(4) . . ?
C04Z C07C H07C 109.5 . . ?
C04Z C07C H07D 109.5 . . ?
H07C C07C H07D 109.5 . . ?
C04Z C07C H07E 109.5 . . ?
H07C C07C H07E 109.5 . . ?
H07D C07C H07E 109.5 . . ?
C05F C07D H07F 109.5 . . ?
C05F C07D H07G 109.5 . . ?
H07F C07D H07G 109.5 . . ?
C05F C07D H07H 109.5 . . ?
H07F C07D H07H 109.5 . . ?
H07G C07D H07H 109.5 . . ?
C06S C07G C06U 110.7(5) . . ?
C06S C07G C080 110.2(5) . . ?
C06U C07G C080 111.0(5) . . ?
C06S C07G C07W 111.8(5) . . ?
C06U C07G C07W 105.5(5) . . ?
C080 C07G C07W 107.5(6) . . ?
O3 C07H O2 124.0(5) . . ?
O3 C07H C08L 126.9(5) . . ?
O2 C07H C08L 109.1(4) . . ?
C04E C07K H07I 109.5 . . ?
C04E C07K H07J 109.5 . . ?
H07I C07K H07J 109.5 . . ?
C04E C07K H07K 109.5 . . ?
H07I C07K H07K 109.5 . . ?
H07J C07K H07K 109.5 . . ?
C03W C07P C04W 121.4(4) . . ?
C03W C07P C03U 123.6(4) . . ?
C04W C07P C03U 114.6(3) . . ?
C02Y C07Q H07L 109.5 . . ?
C02Y C07Q H07M 109.5 . . ?
H07L C07Q H07M 109.5 . . ?
C02Y C07Q H07N 109.5 . . ?
H07L C07Q H07N 109.5 . . ?
H07M C07Q H07N 109.5 . . ?
C08Q C07T H07O 109.5 . . ?
C08Q C07T H07P 109.5 . . ?
H07O C07T H07P 109.5 . . ?
C08Q C07T H07Q 109.5 . . ?
H07O C07T H07Q 109.5 . . ?
H07P C07T H07Q 109.5 . . ?
O16 C07U O15 123.1(4) . . ?
O16 C07U C05Z 126.9(5) . . ?
O15 C07U C05Z 110.1(4) . . ?
C07G C07W H07R 109.5 . . ?
C07G C07W H07S 109.5 . . ?
H07R C07W H07S 109.5 . . ?
C07G C07W H07T 109.5 . . ?
H07R C07W H07T 109.5 . . ?
H07S C07W H07T 109.5 . . ?
C04M C07X H07U 109.5 . . ?
C04M C07X H07V 109.5 . . ?
H07U C07X H07V 109.5 . . ?
C04M C07X H07W 109.5 . . ?
H07U C07X H07W 109.5 . . ?
H07V C07X H07W 109.5 . . ?
C039 C07Y H07X 109.5 . . ?
C039 C07Y H07Y 109.5 . . ?
H07X C07Y H07Y 109.5 . . ?
C039 C07Y H07Z 109.5 . . ?
H07X C07Y H07Z 109.5 . . ?
H07Y C07Y H07Z 109.5 . . ?
C08Q C08F H08D 109.5 . . ?
C08Q C08F H08E 109.5 . . ?
H08D C08F H08E 109.5 . . ?
C08Q C08F H08F 109.5 . . ?
H08D C08F H08F 109.5 . . ?
H08E C08F H08F 109.5 . . ?
C07H C08L H08G 109.5 . . ?
C07H C08L H08H 109.5 . . ?
H08G C08L H08H 109.5 . . ?
C07H C08L H08I 109.5 . . ?
H08G C08L H08I 109.5 . . ?
H08H C08L H08I 109.5 . . ?
C07T C08Q C04F 110.6(5) . . ?
C07T C08Q C08F 113.2(6) . . ?
C04F C08Q C08F 109.8(6) . . ?
C07T C08Q C084 108.2(6) . . ?
C04F C08Q C084 110.9(4) . . ?
C08F C08Q C084 103.9(6) . . ?
C06J C08T H08J 109.5 . . ?
C06J C08T H08K 109.5 . . ?
H08J C08T H08K 109.5 . . ?
C06J C08T H08L 109.5 . . ?
H08J C08T H08L 109.5 . . ?
H08K C08T H08L 109.5 . . ?
O25 C08Y O24 120.1(7) . . ?
O25 C08Y C093 129.5(8) . . ?
O24 C08Y C093 110.5(8) . . ?
C03R C014 C03P 112.6(4) . . ?
C03R C014 C04T 113.5(4) . . ?
C03P C014 C04T 114.6(3) . . ?
C03R C014 H014 105.0 . . ?
C03P C014 H014 105.0 . . ?
C04T C014 H014 105.0 . . ?
C05A C026 C04U 118.1(5) . . ?
C05A C026 C06J 123.6(5) . . ?
C04U C026 C06J 118.3(5) . . ?
C04T C029 C034 122.0(4) . . ?
C04T C029 H029 119.0 . . ?
C034 C029 H029 119.0 . . ?
C06D C030 C03N 122.2(4) . . ?
C06D C030 H030 118.9 . . ?
C03N C030 H030 118.9 . . ?
C05Y C033 C03R 122.2(4) . . ?
C05Y C033 O21 120.1(4) . . ?
C03R C033 O21 117.7(4) . . ?
C029 C034 C06Q 118.3(4) . . ?
C029 C034 C01V 124.1(4) . . ?
C06Q C034 C01V 117.6(3) . . ?
C02U C037 C078 117.9(4) . . ?
C02U C037 C038 119.9(3) . . ?
C078 C037 C038 122.0(4) . . ?
C02O C038 C037 115.0(3) . . ?
C02O C038 C06W 111.4(3) . . ?
C037 C038 C06W 110.0(3) . . ?
C02O C038 H038 106.6 . . ?
C037 C038 H038 106.6 . . ?
C06W C038 H038 106.6 . . ?
O22 C039 O21 123.3(5) . . ?
O22 C039 C07Y 126.5(6) . . ?
O21 C039 C07Y 110.2(6) . . ?
C02C C040 H04J 109.5 . . ?
C02C C040 H04K 109.5 . . ?
H04J C040 H04K 109.5 . . ?
C02C C040 H04L 109.5 . . ?
H04J C040 H04L 109.5 . . ?
H04K C040 H04L 109.5 . . ?
C03P C042 C05J 121.6(4) . . ?
C03P C042 H042 119.2 . . ?
C05J C042 H042 119.2 . . ?
C06P C046 C06C 117.3(5) . . ?
C06P C046 C065 122.4(5) . . ?
C06C C046 C065 120.3(4) . . ?
C03O C049 O2 116.3(3) . . ?
C03O C049 C04W 120.4(4) . . ?
O2 C049 C04W 122.9(4) . . ?
C03V C051 H05W 109.5 . . ?
C03V C051 H05X 109.5 . . ?
H05W C051 H05X 109.5 . . ?
C03V C051 H05Y 109.5 . . ?
H05W C051 H05Y 109.5 . . ?
H05X C051 H05Y 109.5 . . ?
C065 C055 H05Z 109.5 . . ?
C065 C055 H010 109.5 . . ?
H05Z C055 H010 109.5 . . ?
C065 C055 H011 109.5 . . ?
H05Z C055 H011 109.5 . . ?
H010 C055 H011 109.5 . . ?
C01P C057 H012 109.5 . . ?
C01P C057 H013 109.5 . . ?
H012 C057 H013 109.5 . . ?
C01P C057 H015 109.5 . . ?
H012 C057 H015 109.5 . . ?
H013 C057 H015 109.5 . . ?
C06Q C061 O26 121.7(4) . . ?
C06Q C061 C03J 119.6(4) . . ?
O26 C061 C03J 118.6(4) . . ?
C055 C065 C046 112.2(5) . . ?
C055 C065 C085 106.4(7) . . ?
C046 C065 C085 110.1(5) . . ?
C055 C065 C073 105.9(6) . . ?
C046 C065 C073 108.7(6) . . ?
C085 C065 C073 113.6(6) . . ?
C065 C073 H016 109.5 . . ?
C065 C073 H017 109.5 . . ?
H016 C073 H017 109.5 . . ?
C065 C073 H018 109.5 . . ?
H016 C073 H018 109.5 . . ?
H017 C073 H018 109.5 . . ?
C03V C074 H019 109.5 . . ?
C03V C074 H01D 109.5 . . ?
H019 C074 H01D 109.5 . . ?
C03V C074 H01E 109.5 . . ?
H019 C074 H01E 109.5 . . ?
H01D C074 H01E 109.5 . . ?
C02C C075 H01F 109.5 . . ?
C02C C075 H01G 109.5 . . ?
H01F C075 H01G 109.5 . . ?
C02C C075 H01H 109.5 . . ?
H01F C075 H01H 109.5 . . ?
H01G C075 H01H 109.5 . . ?
C037 C078 C03U 122.0(4) . . ?
C037 C078 H078 119.0 . . ?
C03U C078 H078 119.0 . . ?
C07G C080 H08M 109.5 . . ?
C07G C080 H08N 109.5 . . ?
H08M C080 H08N 109.5 . . ?
C07G C080 H08O 109.5 . . ?
H08M C080 H08O 109.5 . . ?
H08N C080 H08O 109.5 . . ?
C08Q C084 H08P 109.5 . . ?
C08Q C084 H08Q 109.5 . . ?
H08P C084 H08Q 109.5 . . ?
C08Q C084 H08R 109.5 . . ?
H08P C084 H08R 109.5 . . ?
H08Q C084 H08R 109.5 . . ?
C065 C085 H08S 109.5 . . ?
C065 C085 H08T 109.5 . . ?
H08S C085 H08T 109.5 . . ?
C065 C085 H08U 109.5 . . ?
H08S C085 H08U 109.5 . . ?
H08T C085 H08U 109.5 . . ?
C06J C087 H08V 109.5 . . ?
C06J C087 H08W 109.5 . . ?
H08V C087 H08W 109.5 . . ?
C06J C087 H08X 109.5 . . ?
H08V C087 H08X 109.5 . . ?
H08W C087 H08X 109.5 . . ?
C08Y C093 H09D 109.5 . . ?
C08Y C093 H09E 109.5 . . ?
H09D C093 H09E 109.5 . . ?
C08Y C093 H09F 109.5 . . ?
H09D C093 H09F 109.5 . . ?
H09E C093 H09F 109.5 . . ?
Cl2 C1CL Cl3 112.4(5) . . ?
Cl2 C1CL Cl1 111.5(5) . . ?
Cl3 C1CL Cl1 106.2(5) . . ?
Cl2 C1CL H08Y 108.9 . . ?
Cl3 C1CL H08Y 108.9 . . ?
Cl1 C1CL H08Y 108.9 . . ?
Cl6 C2CL Cl4 109.5(5) . . ?
Cl6 C2CL Cl5 111.2(5) . . ?
Cl4 C2CL Cl5 110.4(5) . . ?
Cl6 C2CL H08Z 108.6 . . ?
Cl4 C2CL H08Z 108.6 . . ?
Cl5 C2CL H08Z 108.6 . . ?

loop_
_geom_bond_atom_site_label_1
_geom_bond_atom_site_label_2
_geom_bond_distance
_geom_bond_site_symmetry_2
_geom_bond_publ_flag
C3CL Cl9 1.72(3) . ?
C3CL Cl8 1.84(3) . ?
C3CL Cl7 2.11(3) . ?
C3CL H3CL 1.0000 . ?
C01 C02 1.641(13) . ?
C01 H01A 0.9800 . ?
C01 H01B 0.9800 . ?
C01 H01C 0.9800 . ?
C02 C03 1.71(2) . ?
C02 H02A 0.9900 . ?
C02 H02B 0.9900 . ?
C03 C04 1.93(2) . ?
C03 H03A 0.9900 . ?
C03 H03B 0.9900 . ?
C04 C05 1.539(13) . ?
C04 H04A 0.9900 . ?
C04 H04B 0.9900 . ?
C05 C06 1.596(13) . ?
C05 H05A 0.9900 . ?
C05 H05B 0.9900 . ?
C06 H06A 0.9800 . ?
C06 H06B 0.9800 . ?
C06 H06C 0.9800 . ?
O1 C04U 1.253(7) . ?
O2 C07H 1.359(6) . ?
O2 C049 1.392(5) . ?
O3 C07H 1.197(6) . ?
O4 C01P 1.368(5) . ?
O4 C03O 1.385(5) . ?
O5 C01P 1.190(6) . ?
O6 C04L 1.388(5) . ?
O6 C04E 1.395(5) . ?
O7 C04E 1.177(6) . ?
O8 C05C 1.372(5) . ?
O9 C01Y 1.390(6) . ?
O9 C06Q 1.394(5) . ?
O10 C01Y 1.175(7) . ?
O11 C01T 1.364(5) . ?
O11 C05E 1.390(5) . ?
O12 C01T 1.197(6) . ?
O13 C05F 1.365(6) . ?
O13 C01S 1.397(5) . ?
O14 C05F 1.192(7) . ?
O15 C07U 1.386(6) . ?
O15 C02U 1.393(5) . ?
O16 C07U 1.184(6) . ?
O17 C03G 1.378(6) . ?
O17 C02R 1.386(6) . ?
O18 C02R 1.197(7) . ?
O19 C05H 1.369(6) . ?
O19 C05Y 1.390(5) . ?
O20 C05H 1.193(7) . ?
O21 C039 1.381(6) . ?
O21 C033 1.404(6) . ?
O22 C039 1.187(8) . ?
O23 C05I 1.380(6) . ?
O23 H23O 0.74(6) . ?
O24 C08Y 1.324(8) . ?
O24 C03J 1.389(5) . ?
O25 C08Y 1.231(11) . ?
O26 C02Y 1.363(6) . ?
O26 C061 1.389(5) . ?
O27 C02Y 1.198(8) . ?
O28 C06P 1.383(6) . ?
C01P C057 1.489(6) . ?
C01S C02U 1.385(6) . ?
C01S C05E 1.397(6) . ?
C01T C05Q 1.499(7) . ?
C01V C03N 1.523(6) . ?
C01V C02M 1.530(6) . ?
C01V C034 1.534(6) . ?
C01V H01V 1.0000 . ?
C01Y C05K 1.508(7) . ?
C02C C075 1.533(7) . ?
C02C C040 1.538(6) . ?
C02C C04I 1.539(6) . ?
C02C C04B 1.551(6) . ?
C02E C06W 1.381(6) . ?
C02E C03R 1.403(6) . ?
C02E H02E 0.9500 . ?
C02F C02W 1.400(6) . ?
C02F C06P 1.414(8) . ?
C02F C04Z 1.561(7) . ?
C02M C04L 1.383(5) . ?
C02M C03C 1.400(6) . ?
C02O C02W 1.386(6) . ?
C02O C06C 1.397(7) . ?
C02O C038 1.510(6) . ?
C02Q C03N 1.384(6) . ?
C02Q C04B 1.398(6) . ?
C02Q H02Q 0.9500 . ?
C02R C06K 1.489(8) . ?
C02U C037 1.385(5) . ?
C02W H02W 0.9500 . ?
C02Y C07Q 1.480(7) . ?
C03P C042 1.384(6) . ?
C03P C05R 1.387(7) . ?
C03P C014 1.524(6) . ?
C03C C04W 1.389(6) . ?
C03C H03 0.9500 . ?
C03E C04F 1.343(7) . ?
C03E C03W 1.437(6) . ?
C03E H03E 0.9500 . ?
C03G C05Y 1.393(7) . ?
C03G C06W 1.393(5) . ?
C03J C061 1.395(6) . ?
C03J C04T 1.395(6) . ?
C03L C04M 1.557(8) . ?
C03L H03F 0.9800 . ?
C03L H03G 0.9800 . ?
C03L H03H 0.9800 . ?
C03N C030 1.391(7) . ?
C03O C049 1.377(6) . ?
C03O C04L 1.396(6) . ?
C03R C033 1.399(6) . ?
C03R C014 1.513(7) . ?
C03U C05E 1.389(6) . ?
C03U C078 1.412(5) . ?
C03U C07P 1.492(5) . ?
C03V C051 1.519(8) . ?
C03V C04S 1.529(8) . ?
C03V C074 1.539(8) . ?
C03V C05J 1.558(7) . ?
C03W C07P 1.378(6) . ?
C03W C05A 1.440(7) . ?
C04B C05C 1.408(7) . ?
C04E C07K 1.509(7) . ?
C04F C04U 1.490(8) . ?
C04F C08Q 1.518(7) . ?
C04I H04D 0.9800 . ?
C04I H04E 0.9800 . ?
C04I H04F 0.9800 . ?
C04M C07X 1.532(8) . ?
C04M C06D 1.534(7) . ?
C04M C06N 1.542(8) . ?
C04S H04G 0.9800 . ?
C04S H04H 0.9800 . ?
C04S H04I 0.9800 . ?
C04T C029 1.387(6) . ?
C04T C014 1.530(6) . ?
C04U C026 1.494(8) . ?
C04W C049 1.403(5) . ?
C04W C07P 1.491(6) . ?
C04Z C05T 1.529(8) . ?
C04Z C05P 1.533(8) . ?
C04Z C07C 1.549(8) . ?
C05A C026 1.357(7) . ?
C05A H05C 0.9500 . ?
C05C C06D 1.408(7) . ?
C05F C07D 1.488(8) . ?
C05H C06G 1.502(7) . ?
C05I C05J 1.404(8) . ?
C05I C06S 1.419(7) . ?
C05J C042 1.402(6) . ?
C05K H05D 0.9800 . ?
C05K H05E 0.9800 . ?
C05K H05F 0.9800 . ?
C05P H28 1.44(10) . ?
C05P H05G 0.9800 . ?
C05P H05H 0.9800 . ?
C05P H05I 0.9800 . ?
C05Q H05J 0.9800 . ?
C05Q H05K 0.9800 . ?
C05Q H05L 0.9800 . ?
C05R C06S 1.402(6) . ?
C05R H05R 0.9500 . ?
C05S C06J 1.561(9) . ?
C05S H05M 0.9800 . ?
C05S H05N 0.9800 . ?
C05S H05O 0.9800 . ?
C05T H05P 0.9800 . ?
C05T H05Q 0.9800 . ?
C05T H05S 0.9800 . ?
C05Y C033 1.367(7) . ?
C05Z C07U 1.488(7) . ?
C05Z H05T 0.9800 . ?
C05Z H05U 0.9800 . ?
C05Z H05V 0.9800 . ?
C06C C046 1.393(7) . ?
C06C H06D 0.9500 . ?
C06D C030 1.387(6) . ?
C06G H06E 0.9800 . ?
C06G H06F 0.9800 . ?
C06G H06G 0.9800 . ?
C06J C026 1.513(8) . ?
C06J C087 1.544(11) . ?
C06J C08T 1.571(11) . ?
C06K H06H 0.9800 . ?
C06K H06I 0.9800 . ?
C06K H06J 0.9800 . ?
C06N H06K 0.9800 . ?
C06N H06L 0.9800 . ?
C06N H06M 0.9800 . ?
C06P C046 1.388(7) . ?
C06Q C061 1.377(6) . ?
C06Q C034 1.398(5) . ?
C06S C07G 1.519(8) . ?
C06U C07G 1.526(9) . ?
C06U H06N 0.9800 . ?
C06U H06O 0.9800 . ?
C06U H06P 0.9800 . ?
C06W C038 1.542(6) . ?
C07C H07C 0.9800 . ?
C07C H07D 0.9800 . ?
C07C H07E 0.9800 . ?
C07D H07F 0.9800 . ?
C07D H07G 0.9800 . ?
C07D H07H 0.9800 . ?
C07G C080 1.536(9) . ?
C07G C07W 1.544(9) . ?
C07H C08L 1.490(8) . ?
C07K H07I 0.9800 . ?
C07K H07J 0.9800 . ?
C07K H07K 0.9800 . ?
C07Q H07L 0.9800 . ?
C07Q H07M 0.9800 . ?
C07Q H07N 0.9800 . ?
C07T C08Q 1.512(10) . ?
C07T H07O 0.9800 . ?
C07T H07P 0.9800 . ?
C07T H07Q 0.9800 . ?
C07W H07R 0.9800 . ?
C07W H07S 0.9800 . ?
C07W H07T 0.9800 . ?
C07X H07U 0.9800 . ?
C07X H07V 0.9800 . ?
C07X H07W 0.9800 . ?
C07Y C039 1.516(9) . ?
C07Y H07X 0.9800 . ?
C07Y H07Y 0.9800 . ?
C07Y H07Z 0.9800 . ?
C08F C08Q 1.540(10) . ?
C08F H08D 0.9800 . ?
C08F H08E 0.9800 . ?
C08F H08F 0.9800 . ?
C08L H08G 0.9800 . ?
C08L H08H 0.9800 . ?
C08L H08I 0.9800 . ?
C08Q C084 1.548(9) . ?
C08T H08J 0.9800 . ?
C08T H08K 0.9800 . ?
C08T H08L 0.9800 . ?
C08Y C093 1.510(11) . ?
C014 H014 1.0000 . ?
C029 C034 1.393(5) . ?
C029 H029 0.9500 . ?
C030 H030 0.9500 . ?
C037 C078 1.393(5) . ?
C037 C038 1.523(5) . ?
C038 H038 1.0000 . ?
C040 H04J 0.9800 . ?
C040 H04K 0.9800 . ?
C040 H04L 0.9800 . ?
C042 H042 0.9500 . ?
C046 C065 1.549(8) . ?
C051 H05W 0.9800 . ?
C051 H05X 0.9800 . ?
C051 H05Y 0.9800 . ?
C055 C065 1.527(8) . ?
C055 H05Z 0.9800 . ?
C055 H010 0.9800 . ?
C055 H011 0.9800 . ?
C057 H012 0.9800 . ?
C057 H013 0.9800 . ?
C057 H015 0.9800 . ?
C065 C085 1.561(12) . ?
C065 C073 1.571(12) . ?
C073 H016 0.9800 . ?
C073 H017 0.9800 . ?
C073 H018 0.9800 . ?
C074 H019 0.9800 . ?
C074 H01D 0.9800 . ?
C074 H01E 0.9800 . ?
C075 H01F 0.9800 . ?
C075 H01G 0.9800 . ?
C075 H01H 0.9800 . ?
C078 H078 0.9500 . ?
C080 H08M 0.9800 . ?
C080 H08N 0.9800 . ?
C080 H08O 0.9800 . ?
C084 H08P 0.9800 . ?
C084 H08Q 0.9800 . ?
C084 H08R 0.9800 . ?
C085 H08S 0.9800 . ?
C085 H08T 0.9800 . ?
C085 H08U 0.9800 . ?
C087 H08V 0.9800 . ?
C087 H08W 0.9800 . ?
C087 H08X 0.9800 . ?
C093 H09D 0.9800 . ?
C093 H09E 0.9800 . ?
C093 H09F 0.9800 . ?
Cl1 C1CL 1.773(10) . ?
Cl2 C1CL 1.727(10) . ?
Cl3 C1CL 1.734(9) . ?
C1CL H08Y 1.0000 . ?
Cl4 C2CL 1.755(10) . ?
Cl5 C2CL 1.771(9) . ?
Cl6 C2CL 1.748(9) . ?
C2CL H08Z 1.0000 . ?

loop_
_geom_torsion_atom_site_label_1
_geom_torsion_atom_site_label_2
_geom_torsion_atom_site_label_3
_geom_torsion_atom_site_label_4
_geom_torsion
_geom_torsion_site_symmetry_1
_geom_torsion_site_symmetry_2
_geom_torsion_site_symmetry_3
_geom_torsion_site_symmetry_4
_geom_torsion_publ_flag
C01 C02 C03 C04 -175.1(7) . . . . ?
C03 C04 C05 C06 128.2(7) . . . . ?
C03O O4 C01P O5 3.6(7) . . . . ?
C03O O4 C01P C057 -175.3(4) . . . . ?
C05F O13 C01S C02U -68.4(6) . . . . ?
C05F O13 C01S C05E 119.0(5) . . . . ?
C05E O11 C01T O12 -6.3(7) . . . . ?
C05E O11 C01T C05Q 173.2(4) . . . . ?
C06Q O9 C01Y O10 -3.4(6) . . . . ?
C06Q O9 C01Y C05K 175.0(4) . . . . ?
C03N C01V C02M C04L 70.3(5) . . . . ?
C034 C01V C02M C04L -159.0(3) . . . . ?
C03N C01V C02M C03C -112.3(4) . . . . ?
C034 C01V C02M C03C 18.5(5) . . . . ?
C03G O17 C02R O18 3.9(7) . . . . ?
C03G O17 C02R C06K -177.7(4) . . . . ?
C05E C01S C02U C037 1.4(7) . . . . ?
O13 C01S C02U C037 -171.0(4) . . . . ?
C05E C01S C02U O15 175.1(4) . . . . ?
O13 C01S C02U O15 2.8(6) . . . . ?
C07U O15 C02U C01S 111.6(4) . . . . ?
C07U O15 C02U C037 -74.7(5) . . . . ?
C06C C02O C02W C02F 4.0(7) . . . . ?
C038 C02O C02W C02F -176.9(4) . . . . ?
C06P C02F C02W C02O -3.5(7) . . . . ?
C04Z C02F C02W C02O 174.3(4) . . . . ?
C061 O26 C02Y O27 -7.6(8) . . . . ?
C061 O26 C02Y C07Q 174.4(5) . . . . ?
C04L C02M C03C C04W 3.6(6) . . . . ?
C01V C02M C03C C04W -173.9(4) . . . . ?
C02R O17 C03G C05Y 71.4(5) . . . . ?
C02R O17 C03G C06W -108.1(5) . . . . ?
C08Y O24 C03J C061 86.3(7) . . . . ?
C08Y O24 C03J C04T -98.7(7) . . . . ?
C04B C02Q C03N C030 -1.3(6) . . . . ?
C04B C02Q C03N C01V -178.1(4) . . . . ?
C02M C01V C03N C02Q 53.0(5) . . . . ?
C034 C01V C03N C02Q -74.8(5) . . . . ?
C02M C01V C03N C030 -123.7(4) . . . . ?
C034 C01V C03N C030 108.5(4) . . . . ?
C01P O4 C03O C049 -91.7(5) . . . . ?
C01P O4 C03O C04L 88.0(5) . . . . ?
C06W C02E C03R C033 1.1(6) . . . . ?
C06W C02E C03R C014 -176.8(4) . . . . ?
C04F C03E C03W C07P 177.3(5) . . . . ?
C04F C03E C03W C05A -1.3(7) . . . . ?
C03N C02Q C04B C05C 3.2(6) . . . . ?
C03N C02Q C04B C02C -174.6(4) . . . . ?
C075 C02C C04B C02Q 1.2(6) . . . . ?
C040 C02C C04B C02Q 118.9(4) . . . . ?
C04I C02C C04B C02Q -118.2(4) . . . . ?
C075 C02C C04B C05C -176.5(4) . . . . ?
C040 C02C C04B C05C -58.8(5) . . . . ?
C04I C02C C04B C05C 64.1(5) . . . . ?
C04L O6 C04E O7 5.7(6) . . . . ?
C04L O6 C04E C07K -174.2(4) . . . . ?
C03W C03E C04F C04U -2.6(8) . . . . ?
C03W C03E C04F C08Q -177.7(5) . . . . ?
C03C C02M C04L O6 -177.8(3) . . . . ?
C01V C02M C04L O6 -0.2(5) . . . . ?
C03C C02M C04L C03O -3.8(6) . . . . ?
C01V C02M C04L C03O 173.7(4) . . . . ?
C04E O6 C04L C02M -107.5(4) . . . . ?
C04E O6 C04L C03O 78.4(5) . . . . ?
C049 C03O C04L C02M 1.8(6) . . . . ?
O4 C03O C04L C02M -177.9(3) . . . . ?
C049 C03O C04L O6 175.9(4) . . . . ?
O4 C03O C04L O6 -3.8(5) . . . . ?
O24 C03J C04T C029 -172.5(4) . . . . ?
C061 C03J C04T C029 2.4(7) . . . . ?
O24 C03J C04T C014 8.6(7) . . . . ?
C061 C03J C04T C014 -176.4(4) . . . . ?
C03E C04F C04U O1 -173.5(6) . . . . ?
C08Q C04F C04U O1 1.7(9) . . . . ?
C03E C04F C04U C026 6.2(8) . . . . ?
C08Q C04F C04U C026 -178.6(6) . . . . ?
C02M C03C C04W C049 -1.3(6) . . . . ?
C02M C03C C04W C07P -180.0(4) . . . . ?
C02W C02F C04Z C05T 4.9(7) . . . . ?
C06P C02F C04Z C05T -177.4(5) . . . . ?
C02W C02F C04Z C05P 121.5(5) . . . . ?
C06P C02F C04Z C05P -60.8(7) . . . . ?
C02W C02F C04Z C07C -115.0(5) . . . . ?
C06P C02F C04Z C07C 62.7(6) . . . . ?
C07P C03W C05A C026 -176.9(5) . . . . ?
C03E C03W C05A C026 1.6(7) . . . . ?
C02Q C04B C05C O8 177.2(4) . . . . ?
C02C C04B C05C O8 -5.1(6) . . . . ?
C02Q C04B C05C C06D -2.8(6) . . . . ?
C02C C04B C05C C06D 175.0(4) . . . . ?
C078 C03U C05E O11 167.2(4) . . . . ?
C07P C03U C05E O11 -5.0(7) . . . . ?
C078 C03U C05E C01S -5.6(6) . . . . ?
C07P C03U C05E C01S -177.8(4) . . . . ?
C01T O11 C05E C03U 122.3(5) . . . . ?
C01T O11 C05E C01S -64.9(6) . . . . ?
C02U C01S C05E C03U 4.5(7) . . . . ?
O13 C01S C05E C03U 177.1(4) . . . . ?
C02U C01S C05E O11 -168.4(4) . . . . ?
O13 C01S C05E O11 4.2(6) . . . . ?
C01S O13 C05F O14 2.0(7) . . . . ?
C01S O13 C05F C07D -175.3(5) . . . . ?
C05Y O19 C05H O20 10.3(9) . . . . ?
C05Y O19 C05H C06G -170.1(5) . . . . ?
O23 C05I C05J C042 -179.3(4) . . . . ?
C06S C05I C05J C042 1.3(7) . . . . ?
O23 C05I C05J C03V -3.4(7) . . . . ?
C06S C05I C05J C03V 177.2(4) . . . . ?
C051 C03V C05J C042 -123.1(5) . . . . ?
C04S C03V C05J C042 115.3(5) . . . . ?
C074 C03V C05J C042 -3.6(7) . . . . ?
C051 C03V C05J C05I 61.0(7) . . . . ?
C04S C03V C05J C05I -60.6(6) . . . . ?
C074 C03V C05J C05I -179.4(5) . . . . ?
C042 C03P C05R C06S 0.5(7) . . . . ?
C014 C03P C05R C06S -174.0(4) . . . . ?
C05H O19 C05Y C033 -90.4(6) . . . . ?
C05H O19 C05Y C03G 93.3(5) . . . . ?
O17 C03G C05Y C033 -179.4(4) . . . . ?
C06W C03G C05Y C033 0.2(7) . . . . ?
O17 C03G C05Y O19 -2.9(6) . . . . ?
C06W C03G C05Y O19 176.7(4) . . . . ?
C02W C02O C06C C046 -0.6(8) . . . . ?
C038 C02O C06C C046 -179.7(5) . . . . ?
O8 C05C C06D C030 -179.4(4) . . . . ?
C04B C05C C06D C030 0.5(7) . . . . ?
O8 C05C C06D C04M 3.2(7) . . . . ?
C04B C05C C06D C04M -176.9(4) . . . . ?
C07X C04M C06D C030 0.9(7) . . . . ?
C06N C04M C06D C030 120.9(5) . . . . ?
C03L C04M C06D C030 -117.8(5) . . . . ?
C07X C04M C06D C05C 178.2(5) . . . . ?
C06N C04M C06D C05C -61.7(6) . . . . ?
C03L C04M C06D C05C 59.6(6) . . . . ?
C02W C02F C06P O28 179.8(5) . . . . ?
C04Z C02F C06P O28 2.1(8) . . . . ?
C02W C02F C06P C046 -0.5(8) . . . . ?
C04Z C02F C06P C046 -178.2(5) . . . . ?
C01Y O9 C06Q C061 74.8(5) . . . . ?
C01Y O9 C06Q C034 -108.7(5) . . . . ?
C03P C05R C06S C05I 2.3(7) . . . . ?
C03P C05R C06S C07G 179.8(5) . . . . ?
O23 C05I C06S C05R 177.3(4) . . . . ?
C05J C05I C06S C05R -3.2(7) . . . . ?
O23 C05I C06S C07G -0.1(7) . . . . ?
C05J C05I C06S C07G 179.4(5) . . . . ?
C03R C02E C06W C03G -2.9(6) . . . . ?
C03R C02E C06W C038 177.8(4) . . . . ?
O17 C03G C06W C02E -178.3(4) . . . . ?
C05Y C03G C06W C02E 2.1(6) . . . . ?
O17 C03G C06W C038 1.1(6) . . . . ?
C05Y C03G C06W C038 -178.5(4) . . . . ?
C05R C06S C07G C06U 121.9(5) . . . . ?
C05I C06S C07G C06U -60.8(7) . . . . ?
C05R C06S C07G C080 -114.9(6) . . . . ?
C05I C06S C07G C080 62.4(7) . . . . ?
C05R C06S C07G C07W 4.6(8) . . . . ?
C05I C06S C07G C07W -178.2(6) . . . . ?
C049 O2 C07H O3 2.6(8) . . . . ?
C049 O2 C07H C08L -175.6(4) . . . . ?
C03E C03W C07P C04W 10.4(7) . . . . ?
C05A C03W C07P C04W -171.1(4) . . . . ?
C03E C03W C07P C03U -161.9(4) . . . . ?
C05A C03W C07P C03U 16.6(7) . . . . ?
C03C C04W C07P C03W -127.2(5) . . . . ?
C049 C04W C07P C03W 54.1(6) . . . . ?
C03C C04W C07P C03U 45.7(5) . . . . ?
C049 C04W C07P C03U -132.9(4) . . . . ?
C05E C03U C07P C03W -144.5(5) . . . . ?
C078 C03U C07P C03W 43.3(6) . . . . ?
C05E C03U C07P C04W 42.8(6) . . . . ?
C078 C03U C07P C04W -129.5(4) . . . . ?
C02U O15 C07U O16 12.6(6) . . . . ?
C02U O15 C07U C05Z -168.7(4) . . . . ?
C03E C04F C08Q C07T 110.0(6) . . . . ?
C04U C04F C08Q C07T -65.0(7) . . . . ?
C03E C04F C08Q C08F -124.3(7) . . . . ?
C04U C04F C08Q C08F 60.7(8) . . . . ?
C03E C04F C08Q C084 -10.1(9) . . . . ?
C04U C04F C08Q C084 175.0(6) . . . . ?
C03J O24 C08Y O25 -11.3(12) . . . . ?
C03J O24 C08Y C093 169.0(6) . . . . ?
C033 C03R C014 C03P -76.6(5) . . . . ?
C02E C03R C014 C03P 101.2(5) . . . . ?
C033 C03R C014 C04T 151.0(4) . . . . ?
C02E C03R C014 C04T -31.1(6) . . . . ?
C042 C03P C014 C03R -9.8(6) . . . . ?
C05R C03P C014 C03R 164.5(4) . . . . ?
C042 C03P C014 C04T 122.0(4) . . . . ?
C05R C03P C014 C04T -63.7(5) . . . . ?
C029 C04T C014 C03R 113.9(5) . . . . ?
C03J C04T C014 C03R -67.3(5) . . . . ?
C029 C04T C014 C03P -17.4(6) . . . . ?
C03J C04T C014 C03P 161.3(4) . . . . ?
C03W C05A C026 C04U 2.1(8) . . . . ?
C03W C05A C026 C06J -177.4(6) . . . . ?
O1 C04U C026 C05A 173.8(6) . . . . ?
C04F C04U C026 C05A -5.9(9) . . . . ?
O1 C04U C026 C06J -6.8(10) . . . . ?
C04F C04U C026 C06J 173.5(6) . . . . ?
C087 C06J C026 C05A -119.7(7) . . . . ?
C05S C06J C026 C05A -1.7(9) . . . . ?
C08T C06J C026 C05A 117.2(7) . . . . ?
C087 C06J C026 C04U 60.9(8) . . . . ?
C05S C06J C026 C04U 178.8(6) . . . . ?
C08T C06J C026 C04U -62.3(8) . . . . ?
C03J C04T C029 C034 -0.2(7) . . . . ?
C014 C04T C029 C034 178.6(4) . . . . ?
C05C C06D C030 C03N 1.4(7) . . . . ?
C04M C06D C030 C03N 178.9(4) . . . . ?
C02Q C03N C030 C06D -1.0(7) . . . . ?
C01V C03N C030 C06D 175.8(4) . . . . ?
O19 C05Y C033 C03R -178.3(4) . . . . ?
C03G C05Y C033 C03R -2.0(7) . . . . ?
O19 C05Y C033 O21 1.9(7) . . . . ?
C03G C05Y C033 O21 178.2(4) . . . . ?
C02E C03R C033 C05Y 1.3(6) . . . . ?
C014 C03R C033 C05Y 179.3(4) . . . . ?
C02E C03R C033 O21 -178.9(4) . . . . ?
C014 C03R C033 O21 -0.9(6) . . . . ?
C039 O21 C033 C05Y -72.8(5) . . . . ?
C039 O21 C033 C03R 107.4(5) . . . . ?
C04T C029 C034 C06Q -1.2(7) . . . . ?
C04T C029 C034 C01V 177.1(4) . . . . ?
C061 C06Q C034 C029 0.4(7) . . . . ?
O9 C06Q C034 C029 -176.0(4) . . . . ?
C061 C06Q C034 C01V -178.0(4) . . . . ?
O9 C06Q C034 C01V 5.6(6) . . . . ?
C03N C01V C034 C029 26.1(6) . . . . ?
C02M C01V C034 C029 -102.4(5) . . . . ?
C03N C01V C034 C06Q -155.6(4) . . . . ?
C02M C01V C034 C06Q 75.9(5) . . . . ?
C01S C02U C037 C078 -5.9(7) . . . . ?
O15 C02U C037 C078 -179.3(4) . . . . ?
C01S C02U C037 C038 170.1(4) . . . . ?
O15 C02U C037 C038 -3.3(6) . . . . ?
C02W C02O C038 C037 70.9(6) . . . . ?
C06C C02O C038 C037 -110.1(5) . . . . ?
C02W C02O C038 C06W -55.2(5) . . . . ?
C06C C02O C038 C06W 123.9(5) . . . . ?
C02U C037 C038 C02O 163.3(4) . . . . ?
C078 C037 C038 C02O -21.0(6) . . . . ?
C02U C037 C038 C06W -70.0(5) . . . . ?
C078 C037 C038 C06W 105.8(5) . . . . ?
C02E C06W C038 C02O 100.8(4) . . . . ?
C03G C06W C038 C02O -78.6(5) . . . . ?
C02E C06W C038 C037 -28.0(5) . . . . ?
C03G C06W C038 C037 152.7(4) . . . . ?
C033 O21 C039 O22 10.1(7) . . . . ?
C033 O21 C039 C07Y -166.9(4) . . . . ?
C05R C03P C042 C05J -2.7(7) . . . . ?
C014 C03P C042 C05J 171.6(4) . . . . ?
C05I C05J C042 C03P 1.8(7) . . . . ?
C03V C05J C042 C03P -174.3(4) . . . . ?
O28 C06P C046 C06C -176.7(5) . . . . ?
C02F C06P C046 C06C 3.6(9) . . . . ?
O28 C06P C046 C065 5.0(9) . . . . ?
C02F C06P C046 C065 -174.7(6) . . . . ?
C02O C06C C046 C06P -3.1(9) . . . . ?
C02O C06C C046 C065 175.3(6) . . . . ?
O4 C03O C049 O2 7.3(6) . . . . ?
C04L C03O C049 O2 -172.4(4) . . . . ?
O4 C03O C049 C04W -179.6(4) . . . . ?
C04L C03O C049 C04W 0.7(6) . . . . ?
C07H O2 C049 C03O -116.2(5) . . . . ?
C07H O2 C049 C04W 70.9(5) . . . . ?
C03C C04W C049 C03O -0.9(6) . . . . ?
C07P C04W C049 C03O 177.7(4) . . . . ?
C03C C04W C049 O2 171.7(4) . . . . ?
C07P C04W C049 O2 -9.7(6) . . . . ?
O9 C06Q C061 O26 -5.5(7) . . . . ?
C034 C06Q C061 O26 178.1(4) . . . . ?
O9 C06Q C061 C03J 178.2(4) . . . . ?
C034 C06Q C061 C03J 1.8(7) . . . . ?
C02Y O26 C061 C06Q 76.0(6) . . . . ?
C02Y O26 C061 C03J -107.6(5) . . . . ?
O24 C03J C061 C06Q 171.6(4) . . . . ?
C04T C03J C061 C06Q -3.2(7) . . . . ?
O24 C03J C061 O26 -4.8(7) . . . . ?
C04T C03J C061 O26 -179.7(4) . . . . ?
C06P C046 C065 C055 177.5(7) . . . . ?
C06C C046 C065 C055 -0.8(10) . . . . ?
C06P C046 C065 C085 -64.2(9) . . . . ?
C06C C046 C065 C085 117.5(7) . . . . ?
C06P C046 C065 C073 60.7(8) . . . . ?
C06C C046 C065 C073 -117.6(7) . . . . ?
C02U C037 C078 C03U 4.6(7) . . . . ?
C038 C037 C078 C03U -171.2(4) . . . . ?
C05E C03U C078 C037 1.1(7) . . . . ?
C07P C03U C078 C037 173.7(4) . . . . ?
